data_7061701
loop_
_publ_author_name
'Malik, Payal'
'Jain, Isha'

_publ_section_title
;
 Synthesis and characterization of a double helical dinuclear Zn--salen
 complex and its application in the detection of nitroaromatics
;
_journal_issue 32
_journal_name_full 'New Journal of Chemistry'
_journal_page_first 15296
_journal_page_last 15300
_journal_paper_doi 10.1039/D2NJ02269A
_journal_volume 46
_journal_year 2022
_chemical_formula_moiety 'C84 H100 N4 O6 Zn2, 2(C7 H8)'
_chemical_formula_sum 'C98 H116 N4 O6 Zn2'
_chemical_formula_weight 1576.68
_space_group_crystal_system triclinic
_space_group_IT_number 2
_space_group_name_Hall '-P 1'
_space_group_name_H-M_alt 'P -1'
_atom_sites_solution_hydrogens geom
_audit_creation_method SHELXL-2018/3
_audit_update_record
;
2021-06-20 deposited with the CCDC.	2022-08-04 downloaded from the CCDC.
;
_cell_angle_alpha 100.238(15)
_cell_angle_beta 98.553(14)
_cell_angle_gamma 91.101(16)
_cell_formula_units_Z 4
_cell_length_a 17.642(6)
_cell_length_b 19.539(7)
_cell_length_c 26.908(9)
_cell_measurement_reflns_used 7002
_cell_measurement_temperature 296(2)
_cell_measurement_theta_max 25.51
_cell_measurement_theta_min 2.95
_cell_volume 9016(5)
_computing_cell_refinement 'APEX3/SAINT (Bruker, 2016)'
_computing_data_collection 'APEX3 (Bruker, 2016)'
_computing_data_reduction 'SAINT/XPREP (Bruker, 2016)'
_computing_molecular_graphics 'ORTEP3 (Farrugia, 1997) and Mercury (Bruno et al., 2002)'
_computing_publication_material 'SHELXL-2018/3 (Sheldrick, 2018)'
_computing_structure_refinement 'SHELXL-2018/3 (Sheldrick, 2018)'
_computing_structure_solution 'SHELXT-2018/2 (Sheldrick, 2018)'
_diffrn_ambient_temperature 296(2)
_diffrn_measured_fraction_theta_full 0.993
_diffrn_measured_fraction_theta_max 0.993
_diffrn_measurement_device_type 'Bruker D8 VENTURE diffractometer with PHOTON 100 CMOS detector'
_diffrn_measurement_method '\w and \f scan'
_diffrn_radiation_monochromator graphite
_diffrn_radiation_source 'fine-focus sealed tube'
_diffrn_radiation_type MoK\a
_diffrn_radiation_wavelength 0.71073
_diffrn_reflns_av_R_equivalents 0.0697
_diffrn_reflns_av_unetI/netI 0.0543
_diffrn_reflns_Laue_measured_fraction_full 0.993
_diffrn_reflns_Laue_measured_fraction_max 0.993
_diffrn_reflns_limit_h_max 20
_diffrn_reflns_limit_h_min -20
_diffrn_reflns_limit_k_max 23
_diffrn_reflns_limit_k_min -23
_diffrn_reflns_limit_l_max 31
_diffrn_reflns_limit_l_min -31
_diffrn_reflns_number 156878
_diffrn_reflns_point_group_measured_fraction_full 0.993
_diffrn_reflns_point_group_measured_fraction_max 0.993
_diffrn_reflns_theta_full 25.000
_diffrn_reflns_theta_max 25.000
_diffrn_reflns_theta_min 3.051
_exptl_absorpt_coefficient_mu 0.585
_exptl_absorpt_correction_T_max 0.7452
_exptl_absorpt_correction_T_min 0.6220
_exptl_absorpt_correction_type multi-scan
_exptl_absorpt_process_details 'SADABS (Bruker, 2016)'
_exptl_crystal_colour yellow
_exptl_crystal_density_diffrn 1.162
_exptl_crystal_description BLOCK
_exptl_crystal_F_000 3360
_exptl_crystal_size_max 0.250
_exptl_crystal_size_mid 0.200
_exptl_crystal_size_min 0.150
_refine_diff_density_max 1.518
_refine_diff_density_min -0.622
_refine_diff_density_rms 0.077
_refine_ls_extinction_method none
_refine_ls_goodness_of_fit_ref 1.058
_refine_ls_hydrogen_treatment constr
_refine_ls_matrix_type full
_refine_ls_number_parameters 2237
_refine_ls_number_reflns 31532
_refine_ls_number_restraints 2665
_refine_ls_restrained_S_all 1.056
_refine_ls_R_factor_all 0.1321
_refine_ls_R_factor_gt 0.0789
_refine_ls_shift/su_max 0.009
_refine_ls_shift/su_mean 0.000
_refine_ls_structure_factor_coef Fsqd
_refine_ls_weighting_details 'w=1/[\s^2^(Fo^2^)+(0.0506P)^2^+28.7723P] where P=(Fo^2^+2Fc^2^)/3'
_refine_ls_weighting_scheme calc
_refine_ls_wR_factor_gt 0.1632
_refine_ls_wR_factor_ref 0.1975
_reflns_Friedel_coverage 0.000
_reflns_number_gt 20105
_reflns_number_total 31532
_reflns_threshold_expression 'I > 2\s(I)'
_cod_data_source_file d2nj02269a2.cif
_cod_data_source_block shelx
_cod_depositor_comments 'Adding full bibliography for 7061701--7061702.cif.'
_cod_original_cell_volume 9016(6)
_cod_database_code 7061701
_shelx_shelxl_version_number 2018/3
_shelx_space_group_comment
;
The symmetry employed for this shelxl refinement is uniquely defined
by the following loop, which should always be used as a source of
symmetry information in preference to the above space-group names.
They are only intended as comments.
;
_shelx_estimated_absorpt_t_min 0.867
_shelx_estimated_absorpt_t_max 0.917

loop_
_space_group_symop_operation_xyz
'x, y, z'
'-x, -y, -z'

loop_
_atom_site_label
_atom_site_type_symbol
_atom_site_fract_x
_atom_site_fract_y
_atom_site_fract_z
_atom_site_U_iso_or_equiv
_atom_site_adp_type
_atom_site_occupancy
_atom_site_site_symmetry_order
_atom_site_calc_flag
_atom_site_refinement_flags_posn
_atom_site_refinement_flags_adp
_atom_site_refinement_flags_occupancy
_atom_site_disorder_assembly
_atom_site_disorder_group
Zn1 Zn 0.34295(3) 1.02452(3) 0.26276(2) 0.04239(15) Uani 1 1 d . U . . .
Zn2 Zn 0.52831(4) 0.86127(3) 0.21625(2) 0.04589(16) Uani 1 1 d . U . . .
C1 C 0.3782(3) 0.9144(2) 0.14495(17) 0.0409(11) Uani 1 1 d . U . . .
C2 C 0.3303(3) 0.9402(3) 0.10744(17) 0.0482(13) Uani 1 1 d . U . . .
H2 H 0.330991 0.987738 0.107334 0.058 Uiso 1 1 calc R U . . .
C3 C 0.2818(4) 0.8955(3) 0.0704(2) 0.0591(15) Uani 1 1 d . U . . .
H3 H 0.249547 0.912841 0.045463 0.071 Uiso 1 1 calc R U . . .
C4 C 0.2812(4) 0.8251(3) 0.0704(2) 0.0621(16) Uani 1 1 d . U . . .
H4 H 0.248987 0.794806 0.045112 0.075 Uiso 1 1 calc R U . . .
C5 C 0.3280(3) 0.7991(3) 0.10770(19) 0.0549(14) Uani 1 1 d . U . . .
H5 H 0.327413 0.751366 0.106998 0.066 Uiso 1 1 calc R U . . .
C6 C 0.3763(3) 0.8433(3) 0.14656(17) 0.0420(11) Uani 1 1 d . U . . .
C7 C 0.4569(3) 1.0188(2) 0.17308(17) 0.0389(11) Uani 1 1 d . U . . .
C8 C 0.4827(3) 1.0196(3) 0.12701(19) 0.0512(13) Uani 1 1 d . U . . .
H8 H 0.478402 0.979285 0.102274 0.061 Uiso 1 1 calc R U . . .
C9 C 0.5146(3) 1.0801(3) 0.1179(2) 0.0604(15) Uani 1 1 d . U . . .
H9 H 0.530467 1.080968 0.086568 0.072 Uiso 1 1 calc R U . . .
C10 C 0.5233(4) 1.1392(3) 0.1548(2) 0.0637(16) Uani 1 1 d . U . . .
H10 H 0.544897 1.179992 0.148482 0.076 Uiso 1 1 calc R U . . .
C11 C 0.4999(3) 1.1380(3) 0.2012(2) 0.0550(14) Uani 1 1 d . U . . .
H11 H 0.506159 1.178156 0.226132 0.066 Uiso 1 1 calc R U . . .
C12 C 0.4670(3) 1.0777(2) 0.21161(18) 0.0407(11) Uani 1 1 d . U . . .
C13 C 0.5753(3) 0.9663(3) 0.31234(18) 0.0433(11) Uani 1 1 d . U . . .
C14 C 0.6380(3) 0.9945(3) 0.3483(2) 0.0556(14) Uani 1 1 d . U . . .
H14 H 0.684699 1.002161 0.337616 0.067 Uiso 1 1 calc R U . . .
C15 C 0.6325(4) 1.0112(3) 0.3996(2) 0.0649(16) Uani 1 1 d . U . . .
H15 H 0.675390 1.029452 0.423069 0.078 Uiso 1 1 calc R U . . .
C16 C 0.5646(4) 1.0011(3) 0.4161(2) 0.0608(15) Uani 1 1 d . U . . .
H16 H 0.560521 1.013879 0.450545 0.073 Uiso 1 1 calc R U . . .
C17 C 0.5023(3) 0.9722(3) 0.38179(18) 0.0507(13) Uani 1 1 d . U . . .
H17 H 0.456024 0.964789 0.393069 0.061 Uiso 1 1 calc R U . . .
C18 C 0.5077(3) 0.9536(3) 0.33009(17) 0.0415(11) Uani 1 1 d . U . . .
C19 C 0.3924(3) 0.8810(2) 0.30757(16) 0.0388(11) Uani 1 1 d . U . . .
C20 C 0.3160(3) 0.8804(3) 0.28602(17) 0.0410(11) Uani 1 1 d . U . . .
C21 C 0.2642(3) 0.8346(3) 0.2982(2) 0.0571(14) Uani 1 1 d . U . . .
H21 H 0.212344 0.835808 0.285356 0.069 Uiso 1 1 calc R U . . .
C22 C 0.2877(4) 0.7871(3) 0.3290(2) 0.0698(17) Uani 1 1 d . U . . .
H22 H 0.252035 0.756002 0.336106 0.084 Uiso 1 1 calc R U . . .
C23 C 0.3637(4) 0.7859(3) 0.3490(2) 0.0640(16) Uani 1 1 d . U . . .
H23 H 0.379748 0.753633 0.369434 0.077 Uiso 1 1 calc R U . . .
C24 C 0.4164(3) 0.8326(3) 0.33876(18) 0.0493(12) Uani 1 1 d . U . . .
H24 H 0.467871 0.831977 0.352573 0.059 Uiso 1 1 calc R U . . .
C25 C 0.2354(3) 0.9089(3) 0.21600(17) 0.0417(11) Uani 1 1 d . U . . .
H25 H 0.216268 0.863361 0.212795 0.050 Uiso 1 1 calc R U . . .
C26 C 0.1982(3) 0.9478(2) 0.18051(17) 0.0405(11) Uani 1 1 d . U . . .
C27 C 0.1384(3) 0.9098(3) 0.14415(19) 0.0466(12) Uani 1 1 d . U . . .
H27 H 0.126808 0.863882 0.146222 0.056 Uiso 1 1 calc R U . . .
C28 C 0.0973(3) 0.9383(3) 0.1062(2) 0.0518(13) Uani 1 1 d . U . . .
C29 C 0.1165(3) 1.0081(3) 0.1057(2) 0.0557(14) Uani 1 1 d . U . . .
H29 H 0.089230 1.028060 0.079972 0.067 Uiso 1 1 calc R U . . .
C30 C 0.1721(3) 1.0501(3) 0.13957(19) 0.0466(12) Uani 1 1 d . U . . .
C31 C 0.2159(3) 1.0184(2) 0.17858(18) 0.0415(11) Uani 1 1 d . U . . .
C32 C 0.1903(4) 1.1258(3) 0.1353(2) 0.0641(15) Uani 1 1 d . U . . .
C33 C 0.1838(4) 1.1749(3) 0.1851(3) 0.0818(19) Uani 1 1 d . U . . .
H33A H 0.218072 1.161648 0.212558 0.123 Uiso 1 1 calc R U . . .
H33B H 0.197094 1.221692 0.182018 0.123 Uiso 1 1 calc R U . . .
H33C H 0.132045 1.172382 0.191972 0.123 Uiso 1 1 calc R U . . .
C34 C 0.2719(4) 1.1337(3) 0.1230(3) 0.0805(19) Uani 1 1 d . U . . .
H34A H 0.276479 1.102817 0.091661 0.121 Uiso 1 1 calc R U . . .
H34B H 0.281981 1.180837 0.119357 0.121 Uiso 1 1 calc R U . . .
H34C H 0.308268 1.122271 0.150216 0.121 Uiso 1 1 calc R U . . .
C35 C 0.1346(5) 1.1492(4) 0.0929(3) 0.114(3) Uani 1 1 d . U . . .
H35A H 0.137260 1.119136 0.060921 0.172 Uiso 1 1 calc R U . . .
H35B H 0.083288 1.146848 0.100619 0.172 Uiso 1 1 calc R U . . .
H35C H 0.148337 1.196159 0.090665 0.172 Uiso 1 1 calc R U . . .
C36 C 0.0345(4) 0.8974(3) 0.0660(2) 0.0665(16) Uani 1 1 d . U . . .
C37 C -0.0396(4) 0.9347(4) 0.0659(3) 0.109(3) Uani 1 1 d . U . . .
H37A H -0.031073 0.981525 0.061032 0.164 Uiso 1 1 calc R U . . .
H37B H -0.077391 0.910744 0.038614 0.164 Uiso 1 1 calc R U . . .
H37C H -0.057535 0.935386 0.097950 0.164 Uiso 1 1 calc R U . . .
C38 C 0.0210(5) 0.8229(4) 0.0737(3) 0.102(3) Uani 1 1 d . U . . .
H38A H 0.068152 0.799251 0.073737 0.152 Uiso 1 1 calc R U . . .
H38B H 0.003051 0.823644 0.105750 0.152 Uiso 1 1 calc R U . . .
H38C H -0.016805 0.799002 0.046414 0.152 Uiso 1 1 calc R U . . .
C39 C 0.0590(5) 0.8915(5) 0.0126(3) 0.105(3) Uani 1 1 d . U . . .
H39A H 0.106196 0.867802 0.012183 0.157 Uiso 1 1 calc R U . . .
H39B H 0.019827 0.865650 -0.012778 0.157 Uiso 1 1 calc R U . . .
H39C H 0.066301 0.937194 0.005154 0.157 Uiso 1 1 calc R U . . .
C40 C 0.4784(3) 1.1145(3) 0.30039(18) 0.0439(12) Uani 1 1 d . U . . .
H40 H 0.523361 1.136899 0.296278 0.053 Uiso 1 1 calc R U . . .
C41 C 0.4598(3) 1.1271(3) 0.35112(18) 0.0426(11) Uani 1 1 d . U . . .
C42 C 0.5151(3) 1.1694(3) 0.3883(2) 0.0524(13) Uani 1 1 d . U . . .
H42 H 0.558802 1.186239 0.378059 0.063 Uiso 1 1 calc R U . . .
C43 C 0.5066(3) 1.1862(3) 0.4388(2) 0.0576(14) Uani 1 1 d . U . . .
C44 C 0.4393(3) 1.1593(3) 0.45228(18) 0.0525(13) Uani 1 1 d . U . . .
H44 H 0.432770 1.169674 0.486426 0.063 Uiso 1 1 calc R U . . .
C45 C 0.3826(3) 1.1187(3) 0.41850(18) 0.0468(12) Uani 1 1 d . U . . .
C46 C 0.3928(3) 1.1015(3) 0.36612(18) 0.0415(11) Uani 1 1 d . U . . .
C47 C 0.3109(3) 1.0920(3) 0.4371(2) 0.0600(15) Uani 1 1 d . U . . .
C48 C 0.3117(4) 1.1173(4) 0.4947(2) 0.079(2) Uani 1 1 d . U . . .
H48A H 0.356241 1.101197 0.513472 0.118 Uiso 1 1 calc R U . . .
H48B H 0.312939 1.167269 0.501882 0.118 Uiso 1 1 calc R U . . .
H48C H 0.266305 1.099258 0.504562 0.118 Uiso 1 1 calc R U . . .
C49 C 0.2389(4) 1.1190(4) 0.4090(3) 0.087(2) Uani 1 1 d . U . . .
H49A H 0.242514 1.168954 0.414907 0.131 Uiso 1 1 calc R U . . .
H49B H 0.234735 1.101265 0.372974 0.131 Uiso 1 1 calc R U . . .
H49C H 0.194406 1.103681 0.421348 0.131 Uiso 1 1 calc R U . . .
C50 C 0.3064(4) 1.0123(4) 0.4282(3) 0.087(2) Uani 1 1 d . U . . .
H50A H 0.351828 0.996123 0.446024 0.130 Uiso 1 1 calc R U . . .
H50B H 0.262135 0.996574 0.440625 0.130 Uiso 1 1 calc R U . . .
H50C H 0.302464 0.994157 0.392251 0.130 Uiso 1 1 calc R U . . .
C51 C 0.5662(4) 1.2305(4) 0.4794(2) 0.089(2) Uani 1 1 d . U . . .
C52 C 0.5309(5) 1.2793(5) 0.5176(3) 0.128(3) Uani 1 1 d . U . . .
H52A H 0.495812 1.253694 0.532326 0.192 Uiso 1 1 calc R U . . .
H52B H 0.570449 1.302318 0.544101 0.192 Uiso 1 1 calc R U . . .
H52C H 0.503822 1.313323 0.501148 0.192 Uiso 1 1 calc R U . . .
C53 C 0.6138(6) 1.1819(6) 0.5089(4) 0.183(5) Uani 1 1 d . U . . .
H53A H 0.637742 1.149377 0.485658 0.274 Uiso 1 1 calc R U . . .
H53B H 0.652602 1.208815 0.533969 0.274 Uiso 1 1 calc R U . . .
H53C H 0.580987 1.157014 0.525738 0.274 Uiso 1 1 calc R U . . .
C54 C 0.6210(7) 1.2696(8) 0.4562(4) 0.218(6) Uani 1 1 d . U . . .
H54A H 0.643456 1.237832 0.431617 0.327 Uiso 1 1 calc R U . . .
H54B H 0.594115 1.303645 0.439565 0.327 Uiso 1 1 calc R U . . .
H54C H 0.660742 1.292640 0.482519 0.327 Uiso 1 1 calc R U . . .
C55 C 0.6244(3) 0.9869(3) 0.23948(19) 0.0446(12) Uani 1 1 d . U . . .
H55 H 0.645425 1.027541 0.261037 0.054 Uiso 1 1 calc R U . . .
C56 C 0.6445(3) 0.9753(3) 0.18893(18) 0.0432(11) Uani 1 1 d . U . . .
C57 C 0.6234(3) 0.9147(3) 0.15091(19) 0.0477(12) Uani 1 1 d . U . . .
C58 C 0.6482(4) 0.9113(3) 0.1021(2) 0.0560(14) Uani 1 1 d . U . . .
C59 C 0.6912(3) 0.9674(3) 0.0950(2) 0.0586(15) Uani 1 1 d . U . . .
H59 H 0.707733 0.964703 0.063482 0.070 Uiso 1 1 calc R U . . .
C60 C 0.7121(3) 1.0286(3) 0.1315(2) 0.0520(13) Uani 1 1 d . U . . .
C61 C 0.6887(3) 1.0302(3) 0.1776(2) 0.0508(13) Uani 1 1 d . U . . .
H61 H 0.702350 1.069264 0.202971 0.061 Uiso 1 1 calc R U . . .
C62 C 0.7582(4) 1.0880(3) 0.1181(2) 0.0694(16) Uani 1 1 d . U . . .
C63 C 0.7545(4) 1.1565(3) 0.1547(3) 0.082(2) Uani 1 1 d . U . . .
H63A H 0.702012 1.169052 0.153811 0.123 Uiso 1 1 calc R U . . .
H63B H 0.775526 1.151334 0.188788 0.123 Uiso 1 1 calc R U . . .
H63C H 0.783549 1.192348 0.144639 0.123 Uiso 1 1 calc R U . . .
C64 C 0.7247(7) 1.1021(5) 0.0648(3) 0.142(4) Uani 1 1 d . U . . .
H64A H 0.672111 1.114015 0.064479 0.213 Uiso 1 1 calc R U . . .
H64B H 0.753645 1.139850 0.057038 0.213 Uiso 1 1 calc R U . . .
H64C H 0.727392 1.061028 0.039605 0.213 Uiso 1 1 calc R U . . .
C65 C 0.8412(5) 1.0690(5) 0.1200(5) 0.165(4) Uani 1 1 d . U . . .
H65A H 0.844192 1.025826 0.096989 0.247 Uiso 1 1 calc R U . . .
H65B H 0.870084 1.105010 0.109964 0.247 Uiso 1 1 calc R U . . .
H65C H 0.862061 1.063995 0.154114 0.247 Uiso 1 1 calc R U . . .
C66 C 0.6277(5) 0.8463(3) 0.0601(3) 0.087(2) Uani 1 1 d . U . . .
C67 C 0.6643(6) 0.7829(4) 0.0790(3) 0.128(3) Uani 1 1 d . U . . .
H67A H 0.718821 0.791663 0.087881 0.192 Uiso 1 1 calc R U . . .
H67B H 0.643352 0.774977 0.108581 0.192 Uiso 1 1 calc R U . . .
H67C H 0.653607 0.742570 0.052490 0.192 Uiso 1 1 calc R U . . .
C68 C 0.6603(6) 0.8543(4) 0.0110(3) 0.125(3) Uani 1 1 d . U . . .
H68A H 0.715036 0.861482 0.018816 0.187 Uiso 1 1 calc R U . . .
H68B H 0.647439 0.812850 -0.014271 0.187 Uiso 1 1 calc R U . . .
H68C H 0.638505 0.893502 -0.001901 0.187 Uiso 1 1 calc R U . . .
C69 C 0.5408(6) 0.8351(5) 0.0455(3) 0.132(3) Uani 1 1 d . U . . .
H69A H 0.519864 0.875445 0.033880 0.197 Uiso 1 1 calc R U . . .
H69B H 0.529136 0.795141 0.018676 0.197 Uiso 1 1 calc R U . . .
H69C H 0.518881 0.827548 0.074768 0.197 Uiso 1 1 calc R U . . .
C70 C 0.4000(3) 0.7633(3) 0.20149(18) 0.0438(11) Uani 1 1 d . U . . .
H70 H 0.350011 0.747266 0.187483 0.053 Uiso 1 1 calc R U . . .
C71 C 0.4387(3) 0.7241(3) 0.23624(18) 0.0425(11) Uani 1 1 d . U . . .
C72 C 0.3968(3) 0.6646(3) 0.2429(2) 0.0531(13) Uani 1 1 d . U . . .
H72 H 0.347359 0.655052 0.224862 0.064 Uiso 1 1 calc R U . . .
C73 C 0.4254(4) 0.6207(3) 0.2744(2) 0.0607(14) Uani 1 1 d . U . . .
C74 C 0.4999(4) 0.6389(3) 0.3013(2) 0.0605(14) Uani 1 1 d . U . . .
H74 H 0.520433 0.609799 0.323242 0.073 Uiso 1 1 calc R U . . .
C75 C 0.5446(3) 0.6953(3) 0.29817(19) 0.0506(12) Uani 1 1 d . U . . .
C76 C 0.5138(3) 0.7405(3) 0.26379(18) 0.0435(11) Uani 1 1 d . U . . .
C77 C 0.6255(4) 0.7114(3) 0.3294(2) 0.0679(16) Uani 1 1 d . U . . .
C78 C 0.6461(5) 0.6569(5) 0.3636(3) 0.119(3) Uani 1 1 d . U . . .
H78A H 0.644364 0.611514 0.342593 0.178 Uiso 1 1 calc R U . . .
H78B H 0.696828 0.667750 0.382366 0.178 Uiso 1 1 calc R U . . .
H78C H 0.609979 0.657463 0.387011 0.178 Uiso 1 1 calc R U . . .
C79 C 0.6859(4) 0.7101(4) 0.2937(3) 0.084(2) Uani 1 1 d . U . . .
H79A H 0.682970 0.665489 0.271621 0.126 Uiso 1 1 calc R U . . .
H79B H 0.676549 0.745802 0.273549 0.126 Uiso 1 1 calc R U . . .
H79C H 0.736128 0.718201 0.313766 0.126 Uiso 1 1 calc R U . . .
C80 C 0.6293(4) 0.7823(4) 0.3651(3) 0.091(2) Uani 1 1 d . U . . .
H80A H 0.591230 0.782488 0.387149 0.137 Uiso 1 1 calc R U . . .
H80B H 0.679294 0.790628 0.385308 0.137 Uiso 1 1 calc R U . . .
H80C H 0.619715 0.818229 0.345091 0.137 Uiso 1 1 calc R U . . .
C81 C 0.3804(5) 0.5564(4) 0.2800(3) 0.096(2) Uani 1 1 d . U . . .
C82 C 0.2961(6) 0.5642(6) 0.2733(6) 0.189(5) Uani 1 1 d . U . . .
H82A H 0.284289 0.603022 0.297691 0.284 Uiso 1 1 calc R U . . .
H82B H 0.278508 0.571969 0.239308 0.284 Uiso 1 1 calc R U . . .
H82C H 0.271060 0.522512 0.278437 0.284 Uiso 1 1 calc R U . . .
C83 C 0.3981(10) 0.5372(9) 0.3281(6) 0.294(8) Uani 1 1 d . U . . .
H83A H 0.390883 0.575769 0.354231 0.441 Uiso 1 1 calc R U . . .
H83B H 0.365046 0.498388 0.329764 0.441 Uiso 1 1 calc R U . . .
H83C H 0.450591 0.524372 0.333085 0.441 Uiso 1 1 calc R U . . .
C84 C 0.3917(11) 0.4989(5) 0.2430(7) 0.291(8) Uani 1 1 d . U . . .
H84A H 0.379920 0.510589 0.209605 0.436 Uiso 1 1 calc R U . . .
H84B H 0.444186 0.486337 0.248660 0.436 Uiso 1 1 calc R U . . .
H84C H 0.358641 0.460353 0.245339 0.436 Uiso 1 1 calc R U . . .
N1 N 0.4240(2) 0.8184(2) 0.18628(14) 0.0422(9) Uani 1 1 d . U . . .
N2 N 0.5807(2) 0.9483(2) 0.25893(14) 0.0406(9) Uani 1 1 d . U . . .
N3 N 0.2930(2) 0.9288(2) 0.25261(14) 0.0410(9) Uani 1 1 d . U . . .
N4 N 0.4411(2) 1.0760(2) 0.25918(14) 0.0395(9) Uani 1 1 d . U . . .
O1 O 0.4255(2) 0.95833(16) 0.18440(11) 0.0423(8) Uani 1 1 d . U . . .
O2 O 0.2712(2) 1.05473(17) 0.20997(13) 0.0480(8) Uani 1 1 d . U . . .
O3 O 0.3408(2) 1.06194(19) 0.33398(12) 0.0521(9) Uani 1 1 d . U . . .
O4 O 0.44425(18) 0.92606(18) 0.29380(11) 0.0418(8) Uani 1 1 d . U . . .
O5 O 0.5551(2) 0.79380(19) 0.25948(13) 0.0531(9) Uani 1 1 d . U . . .
O6 O 0.5808(2) 0.86351(19) 0.15890(14) 0.0622(11) Uani 1 1 d . U . . .
C183 C 0.8712(17) 0.1031(13) 0.5453(12) 0.141(4) Uani 0.436(11) 1 d D U P A 3
C184 C 0.911(2) 0.0486(16) 0.5603(13) 0.137(5) Uani 0.436(11) 1 d D U P A 3
H184 H 0.933735 0.050782 0.594060 0.165 Uiso 0.436(11) 1 calc R U P A 3
C185 C 0.9168(18) -0.0103(16) 0.5230(11) 0.145(5) Uani 0.436(11) 1 d D U P A 3
H185 H 0.942780 -0.046743 0.534606 0.174 Uiso 0.436(11) 1 calc R U P A 3
C186 C 0.8895(16) -0.0210(15) 0.4726(12) 0.144(5) Uani 0.436(11) 1 d D U P A 3
H186 H 0.892158 -0.060997 0.448476 0.173 Uiso 0.436(11) 1 calc R U P A 3
C187 C 0.8557(18) 0.0428(14) 0.4646(14) 0.144(5) Uani 0.436(11) 1 d D U P A 3
H187 H 0.840297 0.043285 0.430055 0.172 Uiso 0.436(11) 1 calc R U P A 3
C188 C 0.840(3) 0.104(2) 0.4951(13) 0.140(5) Uani 0.436(11) 1 d D U P A 3
H188 H 0.812862 0.139774 0.483747 0.169 Uiso 0.436(11) 1 calc R U P A 3
C189 C 0.856(2) 0.1743(15) 0.5717(14) 0.175(9) Uani 0.436(11) 1 d D U P A 3
H18A H 0.825101 0.197732 0.548135 0.263 Uiso 0.436(11) 1 calc R U P A 3
H18B H 0.829668 0.170676 0.599919 0.263 Uiso 0.436(11) 1 calc R U P A 3
H18C H 0.903985 0.200318 0.584161 0.263 Uiso 0.436(11) 1 calc R U P A 3
C1A C 0.8682(13) 0.0381(12) 0.4945(8) 0.134(4) Uani 0.564(11) 1 d D U P A 4
C2A C 0.830(3) 0.0974(15) 0.4921(11) 0.138(5) Uani 0.564(11) 1 d D U P A 4
H2A H 0.800961 0.105104 0.462039 0.166 Uiso 0.564(11) 1 calc R U P A 4
C3A C 0.8371(13) 0.1460(14) 0.5372(8) 0.147(5) Uani 0.564(11) 1 d D U P A 4
H3A H 0.809041 0.185472 0.534916 0.177 Uiso 0.564(11) 1 calc R U P A 4
C4A C 0.8799(14) 0.1455(14) 0.5862(9) 0.151(5) Uani 0.564(11) 1 d D U P A 4
H4A H 0.884201 0.180031 0.615262 0.181 Uiso 0.564(11) 1 calc R U P A 4
C5A C 0.9129(15) 0.0835(13) 0.5810(9) 0.145(5) Uani 0.564(11) 1 d D U P A 4
H5A H 0.942442 0.075294 0.610822 0.174 Uiso 0.564(11) 1 calc R U P A 4
C6A C 0.9111(18) 0.0302(14) 0.5398(9) 0.141(4) Uani 0.564(11) 1 d D U P A 4
H6A H 0.938036 -0.009809 0.542623 0.169 Uiso 0.564(11) 1 calc R U P A 4
C7A C 0.8570(15) -0.0071(15) 0.4418(8) 0.171(7) Uani 0.564(11) 1 d D U P A 4
H7A1 H 0.883780 -0.049183 0.443152 0.257 Uiso 0.564(11) 1 calc R U P A 4
H7A2 H 0.803262 -0.018396 0.430473 0.257 Uiso 0.564(11) 1 calc R U P A 4
H7A3 H 0.876784 0.017634 0.418324 0.257 Uiso 0.564(11) 1 calc R U P A 4
C176 C 0.4432(12) 1.3106(11) 0.2652(9) 0.157(4) Uani 0.622(11) 1 d D U P B 5
C177 C 0.4936(14) 1.3201(16) 0.3111(9) 0.155(4) Uani 0.622(11) 1 d D U P B 5
H177 H 0.477951 1.308700 0.340212 0.186 Uiso 0.622(11) 1 calc R U P B 5
C178 C 0.5667(14) 1.3467(11) 0.3128(9) 0.171(5) Uani 0.622(11) 1 d D U P B 5
H178 H 0.601732 1.360298 0.342545 0.206 Uiso 0.622(11) 1 calc R U P B 5
C179 C 0.5813(13) 1.3505(13) 0.2632(9) 0.174(5) Uani 0.622(11) 1 d D U P B 5
H179 H 0.633584 1.355881 0.262547 0.209 Uiso 0.622(11) 1 calc R U P B 5
C180 C 0.5400(13) 1.3484(11) 0.2166(8) 0.167(5) Uani 0.622(11) 1 d D U P B 5
H180 H 0.556553 1.359693 0.187708 0.200 Uiso 0.622(11) 1 calc R U P B 5
C181 C 0.4656(12) 1.3250(14) 0.2217(9) 0.158(4) Uani 0.622(11) 1 d D U P B 5
H181 H 0.428509 1.318987 0.192656 0.189 Uiso 0.622(11) 1 calc R U P B 5
C182 C 0.3633(13) 1.2826(15) 0.2679(10) 0.205(8) Uani 0.622(11) 1 d D U P B 5
H18D H 0.360421 1.276320 0.302139 0.307 Uiso 0.622(11) 1 calc R U P B 5
H18E H 0.326275 1.315147 0.258249 0.307 Uiso 0.622(11) 1 calc R U P B 5
H18F H 0.352693 1.238792 0.244941 0.307 Uiso 0.622(11) 1 calc R U P B 5
C1D C 0.5194(17) 1.3406(19) 0.2475(13) 0.161(5) Uani 0.378(11) 1 d D U P B 6
C2D C 0.469(2) 1.327(3) 0.2008(11) 0.165(5) Uani 0.378(11) 1 d D U P B 6
H2D H 0.479000 1.333793 0.168898 0.198 Uiso 0.378(11) 1 calc R U P B 6
C3D C 0.4016(16) 1.3019(15) 0.2139(13) 0.157(5) Uani 0.378(11) 1 d D U P B 6
H3D H 0.356597 1.296881 0.190357 0.189 Uiso 0.378(11) 1 calc R U P B 6
C4D C 0.401(2) 1.284(3) 0.2615(13) 0.163(5) Uani 0.378(11) 1 d D U P B 6
H4D H 0.359398 1.253218 0.259383 0.196 Uiso 0.378(11) 1 calc R U P B 6
C5D C 0.440(2) 1.2964(18) 0.3115(13) 0.164(5) Uani 0.378(11) 1 d D U P B 6
H5D H 0.429545 1.288886 0.343039 0.196 Uiso 0.378(11) 1 calc R U P B 6
C6D C 0.502(2) 1.325(3) 0.2937(16) 0.161(5) Uani 0.378(11) 1 d D U P B 6
H6D H 0.543106 1.336836 0.319843 0.193 Uiso 0.378(11) 1 calc R U P B 6
C7D C 0.5947(19) 1.380(2) 0.2736(17) 0.188(9) Uani 0.378(11) 1 d D U P B 6
H7D1 H 0.606226 1.372757 0.308142 0.282 Uiso 0.378(11) 1 calc R U P B 6
H7D2 H 0.635562 1.364272 0.255273 0.282 Uiso 0.378(11) 1 calc R U P B 6
H7D3 H 0.589519 1.429310 0.273777 0.282 Uiso 0.378(11) 1 calc R U P B 6
C190 C 0.6315(17) 0.5375(15) 0.4986(10) 0.160(5) Uani 0.501(12) 1 d D U P C 7
C191 C 0.653(3) 0.6018(19) 0.4910(14) 0.160(5) Uani 0.501(12) 1 d D U P C 7
H191 H 0.651572 0.609730 0.457830 0.192 Uiso 0.501(12) 1 calc R U P C 7
C192 C 0.6769(17) 0.6559(18) 0.5321(10) 0.167(5) Uani 0.501(12) 1 d D U P C 7
H192 H 0.698210 0.697176 0.526441 0.201 Uiso 0.501(12) 1 calc R U P C 7
C193 C 0.669(2) 0.6481(17) 0.5830(11) 0.174(6) Uani 0.501(12) 1 d D U P C 7
H193 H 0.688138 0.680018 0.612295 0.208 Uiso 0.501(12) 1 calc R U P C 7
C194 C 0.6296(17) 0.5883(16) 0.5827(11) 0.165(6) Uani 0.501(12) 1 d D U P C 7
H194 H 0.617419 0.583477 0.614364 0.198 Uiso 0.501(12) 1 calc R U P C 7
C195 C 0.604(2) 0.5329(18) 0.5440(11) 0.166(5) Uani 0.501(12) 1 d D U P C 7
H195 H 0.572243 0.496406 0.547771 0.199 Uiso 0.501(12) 1 calc R U P C 7
C196 C 0.616(2) 0.4930(19) 0.4453(11) 0.194(9) Uani 0.501(12) 1 d D U P C 7
H19A H 0.600906 0.446414 0.447581 0.291 Uiso 0.501(12) 1 calc R U P C 7
H19B H 0.576511 0.512349 0.424483 0.291 Uiso 0.501(12) 1 calc R U P C 7
H19C H 0.662495 0.492038 0.430164 0.291 Uiso 0.501(12) 1 calc R U P C 7
C1C C 0.6545(16) 0.6064(14) 0.5437(12) 0.161(5) Uani 0.499(12) 1 d D U P C 8
C2C C 0.664(3) 0.602(2) 0.4932(12) 0.160(5) Uani 0.499(12) 1 d D U P C 8
H2C H 0.692086 0.633101 0.479973 0.192 Uiso 0.499(12) 1 calc R U P C 8
C3C C 0.6237(18) 0.5421(15) 0.4661(14) 0.164(5) Uani 0.499(12) 1 d D U P C 8
H3C H 0.613927 0.546066 0.431815 0.196 Uiso 0.499(12) 1 calc R U P C 8
C4C C 0.5919(18) 0.4773(15) 0.4713(12) 0.172(6) Uani 0.499(12) 1 d D U P C 8
H4C H 0.571739 0.439283 0.446489 0.207 Uiso 0.499(12) 1 calc R U P C 8
C5C C 0.5995(17) 0.4867(16) 0.5229(12) 0.171(6) Uani 0.499(12) 1 d D U P C 8
H5C H 0.583600 0.449446 0.536656 0.206 Uiso 0.499(12) 1 calc R U P C 8
C6C C 0.629(2) 0.5470(15) 0.5578(13) 0.162(5) Uani 0.499(12) 1 d D U P C 8
H6C H 0.631084 0.546571 0.592477 0.194 Uiso 0.499(12) 1 calc R U P C 8
C7C C 0.676(2) 0.6794(15) 0.5739(13) 0.196(9) Uani 0.499(12) 1 d D U P C 8
H7C1 H 0.691511 0.708528 0.551769 0.293 Uiso 0.499(12) 1 calc R U P C 8
H7C2 H 0.631869 0.698316 0.587905 0.293 Uiso 0.499(12) 1 calc R U P C 8
H7C3 H 0.716878 0.677541 0.601227 0.293 Uiso 0.499(12) 1 calc R U P C 8
Zn3 Zn 0.82952(3) 0.36280(3) 0.21851(2) 0.04351(16) Uani 1 1 d . U . D 8
Zn4 Zn 1.04031(3) 0.52890(3) 0.25965(2) 0.04442(16) Uani 1 1 d . U . D 8
C85 C 0.9417(3) 0.3442(2) 0.14401(17) 0.0410(11) Uani 1 1 d . U . D 8
C86 C 0.9422(3) 0.4149(2) 0.14148(17) 0.0403(11) Uani 1 1 d . U . D 8
C87 C 0.9675(3) 0.4390(3) 0.10122(18) 0.0510(13) Uani 1 1 d . U . D 8
H87 H 0.969248 0.486495 0.100798 0.061 Uiso 1 1 calc R U . D 8
C88 C 0.9900(4) 0.3932(3) 0.0620(2) 0.0664(16) Uani 1 1 d . U . D 8
H88 H 1.007119 0.409783 0.035034 0.080 Uiso 1 1 calc R U . D 8
C89 C 0.9875(4) 0.3229(3) 0.0622(2) 0.0695(18) Uani 1 1 d . U . D 8
H89 H 1.001961 0.291857 0.035229 0.083 Uiso 1 1 calc R U . D 8
C90 C 0.9634(4) 0.2985(3) 0.1027(2) 0.0590(15) Uani 1 1 d . U . D 8
H90 H 0.961616 0.250908 0.102606 0.071 Uiso 1 1 calc R U . D 8
C91 C 0.8816(3) 0.5198(2) 0.17238(16) 0.0372(10) Uani 1 1 d . U . D 8
C92 C 0.8311(3) 0.5187(3) 0.12703(19) 0.0499(13) Uani 1 1 d . U . D 8
H92 H 0.822866 0.478436 0.102257 0.060 Uiso 1 1 calc R U . D 8
C93 C 0.7936(3) 0.5778(3) 0.1195(2) 0.0598(15) Uani 1 1 d . U . D 8
H93 H 0.759995 0.577432 0.089366 0.072 Uiso 1 1 calc R U . D 8
C94 C 0.8050(4) 0.6371(3) 0.1557(2) 0.0645(16) Uani 1 1 d . U . D 8
H94 H 0.780472 0.677190 0.149654 0.077 Uiso 1 1 calc R U . D 8
C95 C 0.8533(3) 0.6376(3) 0.2013(2) 0.0546(14) Uani 1 1 d . U . D 8
H95 H 0.860536 0.677876 0.226083 0.066 Uiso 1 1 calc R U . D 8
C96 C 0.8910(3) 0.5778(2) 0.21035(18) 0.0399(11) Uani 1 1 d . U . D 8
C97 C 0.8294(3) 0.4687(3) 0.31376(17) 0.0421(11) Uani 1 1 d . U . D 8
C98 C 0.7847(3) 0.4955(3) 0.35007(19) 0.0546(14) Uani 1 1 d . U . D 8
H98 H 0.733044 0.501898 0.339809 0.065 Uiso 1 1 calc R U . D 8
C99 C 0.8155(4) 0.5132(3) 0.4017(2) 0.0664(17) Uani 1 1 d . U . D 8
H99 H 0.784573 0.531320 0.425493 0.080 Uiso 1 1 calc R U . D 8
C100 C 0.8910(4) 0.5037(3) 0.4171(2) 0.0613(15) Uani 1 1 d . U . D 8
H100 H 0.911901 0.516319 0.451475 0.074 Uiso 1 1 calc R U . D 8
C101 C 0.9364(3) 0.4756(3) 0.38197(18) 0.0519(13) Uani 1 1 d . U . D 8
H101 H 0.987967 0.469364 0.392679 0.062 Uiso 1 1 calc R U . D 8
C102 C 0.9055(3) 0.4563(3) 0.33034(17) 0.0417(11) Uani 1 1 d . U . D 8
C103 C 1.0077(3) 0.3853(3) 0.30697(17) 0.0422(11) Uani 1 1 d . U . D 8
C104 C 1.0731(3) 0.3861(3) 0.28358(18) 0.0427(11) Uani 1 1 d . U . D 8
C105 C 1.1313(4) 0.3418(3) 0.2958(2) 0.0615(15) Uani 1 1 d . U . D 8
H105 H 1.176526 0.343544 0.282119 0.074 Uiso 1 1 calc R U . D 8
C106 C 1.1224(4) 0.2955(4) 0.3280(2) 0.0743(18) Uani 1 1 d . U . D 8
H106 H 1.161122 0.265523 0.335276 0.089 Uiso 1 1 calc R U . D 8
C107 C 1.0563(4) 0.2937(3) 0.3491(2) 0.0679(17) Uani 1 1 d . U . D 8
H107 H 1.050150 0.261906 0.370329 0.081 Uiso 1 1 calc R U . D 8
C108 C 0.9992(3) 0.3386(3) 0.33922(19) 0.0513(13) Uani 1 1 d . U . D 8
H108 H 0.954959 0.337664 0.354111 0.062 Uiso 1 1 calc R U . D 8
C109 C 0.9236(3) 0.6152(3) 0.29868(18) 0.0441(12) Uani 1 1 d . U . D 8
H109 H 0.876385 0.635599 0.295034 0.053 Uiso 1 1 calc R U . D 8
C110 C 0.9671(3) 0.6292(3) 0.34913(18) 0.0433(11) Uani 1 1 d . U . D 8
C111 C 0.9304(3) 0.6701(3) 0.3868(2) 0.0541(14) Uani 1 1 d . U . D 8
H111 H 0.881878 0.685597 0.377000 0.065 Uiso 1 1 calc R U . D 8
C112 C 0.9631(3) 0.6877(3) 0.4368(2) 0.0596(15) Uani 1 1 d . U . D 8
C113 C 1.0353(3) 0.6621(3) 0.4497(2) 0.0588(15) Uani 1 1 d . U . D 8
H113 H 1.058041 0.673022 0.483819 0.071 Uiso 1 1 calc R U . D 8
C114 C 1.0757(3) 0.6221(3) 0.41611(18) 0.0463(12) Uani 1 1 d . U . D 8
C115 C 1.0407(3) 0.6051(3) 0.36322(17) 0.0430(11) Uani 1 1 d . U . D 8
C116 C 1.1555(3) 0.5970(3) 0.4337(2) 0.0616(15) Uani 1 1 d . U . D 8
C117 C 1.1817(4) 0.6213(4) 0.4917(2) 0.083(2) Uani 1 1 d . U . D 8
H11A H 1.145835 0.603183 0.510222 0.124 Uiso 1 1 calc R U . D 8
H11B H 1.231602 0.604505 0.501254 0.124 Uiso 1 1 calc R U . D 8
H11C H 1.183995 0.671221 0.499675 0.124 Uiso 1 1 calc R U . D 8
C118 C 1.2151(4) 0.6276(4) 0.4069(2) 0.083(2) Uani 1 1 d . U . D 8
H11D H 1.264818 0.611740 0.418089 0.125 Uiso 1 1 calc R U . D 8
H11E H 1.201834 0.612859 0.370582 0.125 Uiso 1 1 calc R U . D 8
H11F H 1.216054 0.677538 0.415147 0.125 Uiso 1 1 calc R U . D 8
C119 C 1.1550(4) 0.5167(4) 0.4235(3) 0.094(2) Uani 1 1 d . U . D 8
H11G H 1.117236 0.498730 0.440666 0.141 Uiso 1 1 calc R U . D 8
H11H H 1.142731 0.499480 0.387377 0.141 Uiso 1 1 calc R U . D 8
H11I H 1.204696 0.501941 0.435972 0.141 Uiso 1 1 calc R U . D 8
C120 C 0.9230(4) 0.7309(5) 0.4781(3) 0.092(2) Uani 1 1 d . U . D 8
C121 C 0.9771(5) 0.7822(5) 0.5145(3) 0.138(4) Uani 1 1 d . U . D 8
H12A H 1.020530 0.758810 0.528115 0.207 Uiso 1 1 calc R U . D 8
H12B H 0.994023 0.817033 0.496975 0.207 Uiso 1 1 calc R U . D 8
H12C H 0.951526 0.803998 0.541869 0.207 Uiso 1 1 calc R U . D 8
C122 C 0.8928(7) 0.6814(6) 0.5101(4) 0.167(4) Uani 1 1 d . U . D 8
H12D H 0.934952 0.658181 0.525708 0.251 Uiso 1 1 calc R U . D 8
H12E H 0.868031 0.707728 0.536264 0.251 Uiso 1 1 calc R U . D 8
H12F H 0.856722 0.647512 0.488420 0.251 Uiso 1 1 calc R U . D 8
C123 C 0.8551(7) 0.7639(7) 0.4559(4) 0.210(6) Uani 1 1 d . U . D 8
H12G H 0.821667 0.729245 0.432640 0.316 Uiso 1 1 calc R U . D 8
H12H H 0.828356 0.785506 0.482691 0.316 Uiso 1 1 calc R U . D 8
H12I H 0.870853 0.798540 0.437797 0.316 Uiso 1 1 calc R U . D 8
C124 C 1.1165(3) 0.4120(3) 0.21093(19) 0.0457(12) Uani 1 1 d . U . D 8
H124 H 1.131018 0.366070 0.207415 0.055 Uiso 1 1 calc R U . D 8
C125 C 1.1373(3) 0.4494(3) 0.17367(18) 0.0438(12) Uani 1 1 d . U . D 8
C126 C 1.1759(3) 0.4110(3) 0.1366(2) 0.0591(15) Uani 1 1 d . U . D 8
H126 H 1.185827 0.364886 0.138669 0.071 Uiso 1 1 calc R U . D 8
C127 C 1.1995(4) 0.4379(3) 0.0979(2) 0.0687(17) Uani 1 1 d . U . D 8
C128 C 1.1822(4) 0.5077(3) 0.0963(2) 0.0673(16) Uani 1 1 d . U . D 8
H128 H 1.196724 0.526749 0.069668 0.081 Uiso 1 1 calc R U . D 8
C129 C 1.1457(3) 0.5498(3) 0.1310(2) 0.0534(13) Uani 1 1 d . U . D 8
C130 C 1.1214(3) 0.5203(3) 0.17177(19) 0.0451(12) Uani 1 1 d . U . D 8
C131 C 1.1280(4) 0.6254(3) 0.1260(2) 0.0662(16) Uani 1 1 d . U . D 8
C132 C 1.1618(5) 0.6470(4) 0.0809(3) 0.106(3) Uani 1 1 d . U . D 8
H13A H 1.216351 0.642539 0.086082 0.159 Uiso 1 1 calc R U . D 8
H13B H 1.139346 0.617332 0.049597 0.159 Uiso 1 1 calc R U . D 8
H13C H 1.150578 0.694441 0.079161 0.159 Uiso 1 1 calc R U . D 8
C133 C 1.0418(4) 0.6333(4) 0.1161(3) 0.0812(19) Uani 1 1 d . U . D 8
H13D H 1.019885 0.601778 0.085494 0.122 Uiso 1 1 calc R U . D 8
H13E H 1.019375 0.622916 0.144436 0.122 Uiso 1 1 calc R U . D 8
H13F H 1.031569 0.680255 0.111996 0.122 Uiso 1 1 calc R U . D 8
C134 C 1.1630(4) 0.6758(3) 0.1749(3) 0.090(2) Uani 1 1 d . U . D 8
H13G H 1.217471 0.670785 0.181148 0.135 Uiso 1 1 calc R U . D 8
H13H H 1.152865 0.722750 0.170827 0.135 Uiso 1 1 calc R U . D 8
H13I H 1.140671 0.665410 0.203267 0.135 Uiso 1 1 calc R U . D 8
C135 C 1.2414(6) 0.3964(5) 0.0576(3) 0.109(3) Uani 1 1 d . U . D 8
C136 C 1.2933(7) 0.4383(6) 0.0365(5) 0.187(5) Uani 1 1 d . U . D 8
H13J H 1.266158 0.475719 0.024379 0.280 Uiso 1 1 calc R U . D 8
H13K H 1.335378 0.457146 0.062618 0.280 Uiso 1 1 calc R U . D 8
H13L H 1.312525 0.409760 0.008718 0.280 Uiso 1 1 calc R U . D 8
C137 C 1.1850(8) 0.3634(8) 0.0135(5) 0.230(6) Uani 1 1 d . U . D 8
H13M H 1.156241 0.398690 -0.000415 0.345 Uiso 1 1 calc R U . D 8
H13N H 1.211259 0.337811 -0.012068 0.345 Uiso 1 1 calc R U . D 8
H13O H 1.150707 0.332311 0.024354 0.345 Uiso 1 1 calc R U . D 8
C138 C 1.2819(11) 0.3397(9) 0.0762(6) 0.283(7) Uani 1 1 d . U . D 8
H13P H 1.247450 0.312257 0.090018 0.424 Uiso 1 1 calc R U . D 8
H13Q H 1.301161 0.310909 0.048416 0.424 Uiso 1 1 calc R U . D 8
H13R H 1.324013 0.358295 0.102316 0.424 Uiso 1 1 calc R U . D 8
C139 C 0.9478(3) 0.2659(3) 0.20070(18) 0.0429(11) Uani 1 1 d . U . D 8
H139 H 0.988848 0.249410 0.184755 0.051 Uiso 1 1 calc R U . D 8
C140 C 0.9277(3) 0.2282(2) 0.23761(18) 0.0423(11) Uani 1 1 d . U . D 8
C141 C 0.9721(3) 0.1699(3) 0.2446(2) 0.0539(13) Uani 1 1 d . U . D 8
H141 H 1.012332 0.160782 0.225927 0.065 Uiso 1 1 calc R U . D 8
C142 C 0.9589(4) 0.1266(3) 0.2772(2) 0.0617(15) Uani 1 1 d . U . D 8
C143 C 0.8982(4) 0.1430(3) 0.3047(2) 0.0589(14) Uani 1 1 d . U . D 8
H143 H 0.888303 0.114076 0.327136 0.071 Uiso 1 1 calc R U . D 8
C144 C 0.8520(3) 0.1983(3) 0.30118(19) 0.0493(12) Uani 1 1 d . U . D 8
C145 C 0.8662(3) 0.2427(3) 0.26621(18) 0.0425(11) Uani 1 1 d . U . D 8
C146 C 0.7865(4) 0.2127(3) 0.3329(2) 0.0668(16) Uani 1 1 d . U . D 8
C147 C 0.7990(4) 0.2846(4) 0.3673(2) 0.086(2) Uani 1 1 d . U . D 8
H14A H 0.757623 0.292642 0.386777 0.129 Uiso 1 1 calc R U . D 8
H14B H 0.846654 0.286632 0.390126 0.129 Uiso 1 1 calc R U . D 8
H14C H 0.800605 0.319682 0.346553 0.129 Uiso 1 1 calc R U . D 8
C148 C 0.7088(4) 0.2086(4) 0.2978(3) 0.0830(19) Uani 1 1 d . U . D 8
H14D H 0.700960 0.163528 0.276192 0.125 Uiso 1 1 calc R U . D 8
H14E H 0.668463 0.215952 0.318169 0.125 Uiso 1 1 calc R U . D 8
H14F H 0.708560 0.243799 0.276980 0.125 Uiso 1 1 calc R U . D 8
C149 C 0.7822(5) 0.1591(5) 0.3683(3) 0.115(3) Uani 1 1 d . U . D 8
H14G H 0.774322 0.113102 0.348038 0.173 Uiso 1 1 calc R U . D 8
H14H H 0.829240 0.161910 0.391734 0.173 Uiso 1 1 calc R U . D 8
H14I H 0.740195 0.168902 0.387013 0.173 Uiso 1 1 calc R U . D 8
C150 C 1.0074(5) 0.0645(4) 0.2838(4) 0.103(2) Uani 1 1 d D U . D 8
C151 C 1.0885(7) 0.0757(6) 0.2814(6) 0.203(5) Uani 1 1 d . U . D 8
H15A H 1.094492 0.109872 0.260500 0.305 Uiso 1 1 calc R U . D 8
H15B H 1.115695 0.091824 0.315214 0.305 Uiso 1 1 calc R U . D 8
H15C H 1.108693 0.032708 0.266811 0.305 Uiso 1 1 calc R U . D 8
C152 C 0.9951(10) 0.0121(7) 0.2318(6) 0.234(6) Uani 1 1 d . U . D 8
H15D H 1.012046 0.033881 0.205882 0.350 Uiso 1 1 calc R U . D 8
H15E H 1.024001 -0.028360 0.235399 0.350 Uiso 1 1 calc R U . D 8
H15F H 0.941552 -0.001546 0.222240 0.350 Uiso 1 1 calc R U . D 8
C153 C 0.9784(9) 0.0183(7) 0.3108(7) 0.272(7) Uani 1 1 d D U . D 8
H15G H 0.923485 0.019935 0.306666 0.408 Uiso 1 1 calc R U . D 8
H15H H 0.992298 -0.028033 0.297939 0.408 Uiso 1 1 calc R U . D 8
H15I H 0.999300 0.031082 0.346342 0.408 Uiso 1 1 calc R U . D 8
C154 C 0.7450(3) 0.4863(3) 0.24117(18) 0.0440(12) Uani 1 1 d . U . D 8
H154 H 0.733923 0.526443 0.262612 0.053 Uiso 1 1 calc R U . D 8
C155 C 0.7010(3) 0.4731(2) 0.19149(17) 0.0394(11) Uani 1 1 d . U . D 8
C156 C 0.7038(3) 0.4124(3) 0.15363(19) 0.0434(11) Uani 1 1 d . U . D 8
C157 C 0.6569(3) 0.4073(3) 0.10499(19) 0.0489(13) Uani 1 1 d . U . D 8
C158 C 0.6111(3) 0.4615(3) 0.0971(2) 0.0535(13) Uani 1 1 d . U . D 8
H158 H 0.580484 0.457645 0.065309 0.064 Uiso 1 1 calc R U . D 8
C159 C 0.6066(3) 0.5226(3) 0.13295(19) 0.0492(12) Uani 1 1 d . U . D 8
C160 C 0.6516(3) 0.5265(3) 0.17984(19) 0.0482(12) Uani 1 1 d . U . D 8
H160 H 0.649573 0.565643 0.204871 0.058 Uiso 1 1 calc R U . D 8
C161 C 0.6579(4) 0.3429(3) 0.0633(2) 0.0775(19) Uani 1 1 d . U . D 8
C162 C 0.7389(5) 0.3321(4) 0.0508(3) 0.110(3) Uani 1 1 d . U . D 8
H16A H 0.738418 0.291647 0.024664 0.165 Uiso 1 1 calc R U . D 8
H16B H 0.756632 0.372209 0.038974 0.165 Uiso 1 1 calc R U . D 8
H16C H 0.772541 0.325811 0.080975 0.165 Uiso 1 1 calc R U . D 8
C163 C 0.6264(5) 0.2798(4) 0.0822(3) 0.111(3) Uani 1 1 d . U . D 8
H16D H 0.575535 0.288227 0.089666 0.167 Uiso 1 1 calc R U . D 8
H16E H 0.624991 0.239033 0.056128 0.167 Uiso 1 1 calc R U . D 8
H16F H 0.659105 0.272730 0.112540 0.167 Uiso 1 1 calc R U . D 8
C164 C 0.6045(5) 0.3496(4) 0.0137(3) 0.109(3) Uani 1 1 d . U . D 8
H16G H 0.553210 0.356375 0.020837 0.164 Uiso 1 1 calc R U . D 8
H16H H 0.622034 0.388651 0.000604 0.164 Uiso 1 1 calc R U . D 8
H16I H 0.605108 0.307856 -0.011197 0.164 Uiso 1 1 calc R U . D 8
C165 C 0.5541(4) 0.5801(3) 0.1189(2) 0.0645(15) Uani 1 1 d . U . D 8
C166 C 0.5705(5) 0.6479(4) 0.1583(3) 0.104(3) Uani 1 1 d . U . D 8
H16J H 0.623400 0.662817 0.161329 0.157 Uiso 1 1 calc R U . D 8
H16K H 0.538429 0.683270 0.147306 0.157 Uiso 1 1 calc R U . D 8
H16L H 0.559799 0.640112 0.190843 0.157 Uiso 1 1 calc R U . D 8
C167 C 0.4714(4) 0.5551(5) 0.1131(4) 0.137(4) Uani 1 1 d . U . D 8
H16M H 0.438755 0.591247 0.104351 0.206 Uiso 1 1 calc R U . D 8
H16N H 0.461692 0.514671 0.086573 0.206 Uiso 1 1 calc R U . D 8
H16O H 0.461192 0.543441 0.144744 0.206 Uiso 1 1 calc R U . D 8
C168 C 0.5694(5) 0.5984(4) 0.0677(2) 0.086(2) Uani 1 1 d . U . D 8
H16P H 0.621978 0.614391 0.070817 0.130 Uiso 1 1 calc R U . D 8
H16Q H 0.559343 0.557699 0.041318 0.130 Uiso 1 1 calc R U . D 8
H16R H 0.536371 0.634305 0.058939 0.130 Uiso 1 1 calc R U . D 8
N5 N 0.9168(2) 0.3205(2) 0.18598(14) 0.0389(9) Uani 1 1 d . U . D 8
N6 N 0.7987(2) 0.4498(2) 0.26075(14) 0.0403(9) Uani 1 1 d . U . D 8
N7 N 0.9413(2) 0.5780(2) 0.25745(14) 0.0403(9) Uani 1 1 d . U . D 8
N8 N 1.0803(2) 0.4329(2) 0.24904(15) 0.0425(9) Uani 1 1 d . U . D 8
O7 O 0.9193(2) 0.46013(16) 0.18238(11) 0.0429(8) Uani 1 1 d . U . D 8
O8 O 0.95042(18) 0.42959(18) 0.29388(11) 0.0429(8) Uani 1 1 d . U . D 8
O9 O 1.0777(2) 0.5675(2) 0.33052(13) 0.0559(10) Uani 1 1 d . U . D 8
O10 O 1.0848(2) 0.55733(18) 0.20438(13) 0.0520(9) Uani 1 1 d . U . D 8
O11 O 0.8236(2) 0.29564(18) 0.26219(13) 0.0503(9) Uani 1 1 d . U . D 8
O12 O 0.7488(2) 0.36256(19) 0.16210(13) 0.0578(10) Uani 1 1 d . U . D 8
C169 C 0.9383(13) 0.8128(11) 0.2650(10) 0.160(5) Uani 0.594(12) 1 d D U P E 1
C170 C 0.9020(16) 0.8256(19) 0.2189(10) 0.164(5) Uani 0.594(12) 1 d D U P E 1
H170 H 0.924763 0.818112 0.189456 0.197 Uiso 0.594(12) 1 calc R U P E 1
C171 C 0.8282(15) 0.8505(14) 0.2193(10) 0.172(5) Uani 0.594(12) 1 d D U P E 1
H171 H 0.798145 0.858436 0.189589 0.206 Uiso 0.594(12) 1 calc R U P E 1
C172 C 0.8007(15) 0.8635(13) 0.2678(9) 0.170(5) Uani 0.594(12) 1 d D U P E 1
H172 H 0.753460 0.883661 0.268549 0.204 Uiso 0.594(12) 1 calc R U P E 1
C173 C 0.8364(14) 0.8495(13) 0.3114(10) 0.172(5) Uani 0.594(12) 1 d D U P E 1
H173 H 0.814671 0.856429 0.341249 0.207 Uiso 0.594(12) 1 calc R U P E 1
C174 C 0.9084(15) 0.8238(17) 0.3092(10) 0.156(5) Uani 0.594(12) 1 d D U P E 1
H174 H 0.937019 0.813771 0.338745 0.187 Uiso 0.594(12) 1 calc R U P E 1
C175 C 1.0158(15) 0.7900(18) 0.2520(13) 0.207(8) Uani 0.594(12) 1 d D U P E 1
H17A H 1.016262 0.787827 0.216110 0.310 Uiso 0.594(12) 1 calc R U P E 1
H17B H 1.055252 0.822801 0.271222 0.310 Uiso 0.594(12) 1 calc R U P E 1
H17C H 1.024964 0.744801 0.260404 0.310 Uiso 0.594(12) 1 calc R U P E 1
C1B C 0.866(2) 0.836(2) 0.2445(11) 0.166(5) Uani 0.406(12) 1 d D U P E 2
C2B C 0.886(2) 0.829(3) 0.2939(13) 0.161(5) Uani 0.406(12) 1 d D U P E 2
H2B H 0.850759 0.840903 0.316381 0.193 Uiso 0.406(12) 1 calc R U P E 2
C3B C 0.9547(18) 0.8044(18) 0.3123(15) 0.161(6) Uani 0.406(12) 1 d D U P E 2
H3B H 0.969748 0.801676 0.346490 0.194 Uiso 0.406(12) 1 calc R U P E 2
C4B C 0.999(2) 0.785(2) 0.2750(13) 0.164(6) Uani 0.406(12) 1 d D U P E 2
H4B H 1.045545 0.763597 0.280449 0.196 Uiso 0.406(12) 1 calc R U P E 2
C5B C 0.965(2) 0.8001(19) 0.2261(14) 0.164(5) Uani 0.406(12) 1 d D U P E 2
H5B H 0.999461 0.790208 0.203409 0.196 Uiso 0.406(12) 1 calc R U P E 2
C6B C 0.898(2) 0.825(3) 0.2001(13) 0.169(5) Uani 0.406(12) 1 d D U P E 2
H6B H 0.882533 0.830373 0.166572 0.203 Uiso 0.406(12) 1 calc R U P E 2
C7B C 0.785(2) 0.858(2) 0.2335(13) 0.197(9) Uani 0.406(12) 1 d D U P E 2
H7B1 H 0.773537 0.862818 0.198309 0.296 Uiso 0.406(12) 1 calc R U P E 2
H7B2 H 0.750416 0.823605 0.240227 0.296 Uiso 0.406(12) 1 calc R U P E 2
H7B3 H 0.779387 0.901985 0.254989 0.296 Uiso 0.406(12) 1 calc R U P E 2

loop_
_atom_site_aniso_label
_atom_site_aniso_U_11
_atom_site_aniso_U_22
_atom_site_aniso_U_33
_atom_site_aniso_U_23
_atom_site_aniso_U_13
_atom_site_aniso_U_12
Zn1 0.0481(4) 0.0451(3) 0.0319(3) 0.0038(2) 0.0041(2) -0.0040(3)
Zn2 0.0553(4) 0.0436(3) 0.0389(3) 0.0059(3) 0.0108(3) -0.0042(3)
C1 0.057(3) 0.038(2) 0.026(2) -0.0002(19) 0.007(2) 0.002(2)
C2 0.071(4) 0.045(3) 0.030(3) 0.010(2) 0.010(2) 0.012(3)
C3 0.075(4) 0.066(4) 0.033(3) 0.006(3) 0.000(3) 0.016(3)
C4 0.080(4) 0.065(3) 0.032(3) -0.006(3) -0.003(3) 0.006(3)
C5 0.074(4) 0.045(3) 0.041(3) 0.000(2) 0.005(3) 0.002(3)
C6 0.056(3) 0.042(3) 0.027(2) 0.002(2) 0.010(2) 0.007(2)
C7 0.050(3) 0.037(2) 0.033(2) 0.0118(19) 0.009(2) 0.005(2)
C8 0.067(4) 0.053(3) 0.039(3) 0.013(2) 0.019(3) 0.013(3)
C9 0.075(4) 0.070(4) 0.047(3) 0.024(3) 0.028(3) 0.009(3)
C10 0.084(4) 0.051(3) 0.065(4) 0.023(3) 0.027(3) -0.004(3)
C11 0.073(4) 0.044(3) 0.052(3) 0.008(2) 0.020(3) 0.006(3)
C12 0.045(3) 0.039(3) 0.041(3) 0.010(2) 0.015(2) 0.007(2)
C13 0.049(3) 0.044(3) 0.036(2) 0.002(2) 0.007(2) 0.006(2)
C14 0.054(3) 0.065(4) 0.046(3) 0.004(3) 0.008(2) -0.005(3)
C15 0.064(4) 0.078(4) 0.045(3) 0.000(3) -0.003(3) -0.006(3)
C16 0.079(4) 0.071(4) 0.028(3) 0.000(3) 0.005(3) 0.005(3)
C17 0.056(3) 0.065(4) 0.035(3) 0.012(2) 0.011(2) 0.013(3)
C18 0.048(3) 0.047(3) 0.030(2) 0.007(2) 0.007(2) 0.006(2)
C19 0.050(3) 0.042(3) 0.026(2) 0.008(2) 0.010(2) 0.003(2)
C20 0.050(3) 0.043(3) 0.033(2) 0.011(2) 0.010(2) 0.005(2)
C21 0.057(3) 0.066(4) 0.053(3) 0.026(3) 0.006(3) -0.007(3)
C22 0.084(4) 0.073(4) 0.062(4) 0.034(3) 0.015(3) -0.010(4)
C23 0.085(4) 0.067(4) 0.049(3) 0.033(3) 0.015(3) 0.010(3)
C24 0.060(3) 0.054(3) 0.036(3) 0.011(2) 0.009(2) 0.014(3)
C25 0.047(3) 0.039(3) 0.037(3) 0.004(2) 0.005(2) -0.001(2)
C26 0.049(3) 0.037(3) 0.033(2) 0.004(2) 0.003(2) 0.004(2)
C27 0.053(3) 0.039(3) 0.046(3) 0.005(2) 0.003(2) 0.001(2)
C28 0.059(3) 0.049(3) 0.043(3) 0.007(2) -0.006(2) 0.003(3)
C29 0.066(4) 0.049(3) 0.048(3) 0.012(2) -0.009(3) 0.006(3)
C30 0.051(3) 0.043(3) 0.044(3) 0.009(2) -0.003(2) 0.011(2)
C31 0.048(3) 0.036(2) 0.040(3) 0.003(2) 0.008(2) 0.005(2)
C32 0.074(4) 0.043(3) 0.072(4) 0.019(3) -0.008(3) 0.005(3)
C33 0.091(5) 0.046(3) 0.106(5) 0.008(3) 0.016(4) 0.007(3)
C34 0.102(5) 0.062(4) 0.088(5) 0.034(4) 0.024(4) 0.004(4)
C35 0.134(6) 0.064(4) 0.136(6) 0.052(5) -0.049(6) -0.009(5)
C36 0.070(4) 0.059(3) 0.057(3) 0.000(3) -0.019(3) 0.003(3)
C37 0.071(4) 0.093(5) 0.135(7) -0.019(5) -0.031(4) 0.017(4)
C38 0.127(7) 0.061(4) 0.096(5) 0.003(4) -0.036(5) -0.020(4)
C39 0.117(6) 0.119(6) 0.059(4) -0.008(4) -0.012(4) -0.006(5)
C40 0.044(3) 0.042(3) 0.044(3) -0.001(2) 0.012(2) -0.002(2)
C41 0.045(3) 0.044(3) 0.034(2) -0.002(2) 0.005(2) 0.000(2)
C42 0.046(3) 0.062(4) 0.046(3) 0.000(3) 0.010(2) -0.008(3)
C43 0.050(3) 0.070(4) 0.045(3) -0.008(3) 0.004(2) -0.005(3)
C44 0.051(3) 0.074(4) 0.027(2) -0.005(2) 0.008(2) 0.004(3)
C45 0.048(3) 0.056(3) 0.034(2) -0.001(2) 0.009(2) 0.007(2)
C46 0.040(3) 0.047(3) 0.035(2) 0.003(2) 0.004(2) 0.004(2)
C47 0.050(3) 0.085(4) 0.044(3) 0.001(3) 0.017(2) 0.002(3)
C48 0.072(4) 0.113(5) 0.052(3) 0.004(3) 0.028(3) 0.003(4)
C49 0.052(4) 0.143(6) 0.065(4) 0.009(4) 0.014(3) 0.010(4)
C50 0.097(5) 0.092(4) 0.077(5) 0.005(4) 0.043(4) -0.019(4)
C51 0.067(4) 0.128(6) 0.053(4) -0.031(4) 0.009(3) -0.025(4)
C52 0.100(6) 0.135(7) 0.110(6) -0.068(5) 0.002(5) -0.018(5)
C53 0.147(9) 0.187(9) 0.146(8) -0.061(6) -0.094(7) 0.043(7)
C54 0.189(10) 0.318(14) 0.104(7) -0.062(7) 0.030(6) -0.194(10)
C55 0.050(3) 0.040(3) 0.042(3) 0.000(2) 0.009(2) 0.005(2)
C56 0.050(3) 0.041(3) 0.041(3) 0.008(2) 0.014(2) 0.002(2)
C57 0.057(3) 0.040(3) 0.047(3) 0.004(2) 0.017(2) 0.004(2)
C58 0.075(4) 0.050(3) 0.046(3) 0.002(2) 0.025(3) 0.006(3)
C59 0.074(4) 0.056(3) 0.053(3) 0.009(3) 0.035(3) 0.005(3)
C60 0.058(3) 0.052(3) 0.048(3) 0.008(2) 0.015(3) 0.001(3)
C61 0.059(3) 0.047(3) 0.044(3) 0.003(2) 0.010(2) -0.003(3)
C62 0.083(4) 0.069(4) 0.062(4) 0.013(3) 0.028(3) -0.015(3)
C63 0.106(5) 0.063(4) 0.077(4) 0.006(3) 0.020(4) -0.029(4)
C64 0.268(11) 0.100(6) 0.060(4) 0.026(4) 0.027(6) -0.067(7)
C65 0.100(5) 0.106(7) 0.318(13) 0.050(8) 0.114(7) 0.005(5)
C66 0.143(6) 0.058(4) 0.066(4) -0.008(3) 0.059(4) -0.008(4)
C67 0.224(9) 0.049(4) 0.128(7) -0.001(4) 0.099(7) 0.014(5)
C68 0.220(9) 0.087(5) 0.071(5) -0.022(4) 0.082(6) -0.023(6)
C69 0.159(6) 0.131(7) 0.084(6) -0.039(5) 0.031(5) -0.054(6)
C70 0.047(3) 0.043(3) 0.043(3) 0.008(2) 0.011(2) 0.005(2)
C71 0.050(3) 0.040(3) 0.040(3) 0.008(2) 0.012(2) 0.005(2)
C72 0.059(3) 0.050(3) 0.056(3) 0.021(3) 0.014(3) 0.001(3)
C73 0.074(4) 0.053(3) 0.064(4) 0.025(3) 0.019(3) 0.008(3)
C74 0.081(4) 0.050(3) 0.057(3) 0.025(3) 0.014(3) 0.020(3)
C75 0.063(3) 0.052(3) 0.040(3) 0.014(2) 0.009(2) 0.015(3)
C76 0.054(3) 0.039(3) 0.039(3) 0.004(2) 0.016(2) 0.006(2)
C77 0.071(4) 0.067(4) 0.065(4) 0.016(3) 0.000(3) 0.015(3)
C78 0.106(6) 0.134(6) 0.117(7) 0.062(6) -0.028(5) 0.027(6)
C79 0.062(4) 0.093(5) 0.088(5) -0.003(4) 0.003(3) 0.012(4)
C80 0.088(5) 0.103(5) 0.065(4) -0.011(4) -0.015(4) 0.018(4)
C81 0.118(5) 0.065(4) 0.127(6) 0.053(4) 0.046(5) 0.001(4)
C82 0.122(6) 0.145(9) 0.328(15) 0.119(10) 0.035(8) -0.040(6)
C83 0.298(14) 0.344(16) 0.258(10) 0.245(10) -0.101(11) -0.186(13)
C84 0.412(17) 0.064(6) 0.434(15) -0.028(8) 0.286(15) -0.073(9)
N1 0.055(3) 0.037(2) 0.033(2) 0.0037(17) 0.0052(18) 0.0014(19)
N2 0.046(2) 0.042(2) 0.034(2) 0.0048(17) 0.0092(18) 0.0006(19)
N3 0.047(2) 0.044(2) 0.034(2) 0.0094(17) 0.0072(18) 0.0056(19)
N4 0.049(2) 0.035(2) 0.034(2) 0.0050(17) 0.0090(18) 0.0026(18)
O1 0.060(2) 0.0394(18) 0.0264(16) 0.0061(14) 0.0050(15) -0.0027(16)
O2 0.055(2) 0.0381(19) 0.047(2) 0.0050(16) 0.0000(16) -0.0051(16)
O3 0.049(2) 0.067(2) 0.0357(18) -0.0039(17) 0.0102(16) -0.0132(18)
O4 0.0412(18) 0.058(2) 0.0286(16) 0.0132(15) 0.0060(14) 0.0038(16)
O5 0.054(2) 0.050(2) 0.053(2) 0.0099(17) 0.0017(17) 0.0005(18)
O6 0.090(3) 0.048(2) 0.051(2) -0.0038(17) 0.034(2) -0.014(2)
C183 0.131(8) 0.149(8) 0.149(7) 0.049(7) 0.017(7) 0.003(7)
C184 0.130(8) 0.148(9) 0.141(9) 0.049(7) 0.017(8) 0.002(8)
C185 0.135(9) 0.152(9) 0.152(9) 0.043(8) 0.017(8) 0.004(9)
C186 0.134(9) 0.154(9) 0.148(9) 0.038(8) 0.019(9) -0.004(8)
C187 0.127(9) 0.157(9) 0.150(9) 0.043(7) 0.014(9) -0.006(8)
C188 0.127(9) 0.153(8) 0.147(8) 0.052(7) 0.013(8) -0.003(8)
C189 0.170(18) 0.177(14) 0.176(15) 0.027(12) 0.020(16) 0.036(14)
C1A 0.120(7) 0.151(7) 0.140(7) 0.052(6) 0.026(7) -0.008(6)
C2A 0.129(9) 0.151(8) 0.144(7) 0.057(7) 0.014(7) -0.008(7)
C3A 0.132(9) 0.152(9) 0.158(9) 0.042(7) 0.010(8) 0.005(8)
C4A 0.144(10) 0.158(9) 0.154(8) 0.043(8) 0.018(8) 0.013(8)
C5A 0.141(9) 0.151(9) 0.148(8) 0.052(7) 0.012(8) 0.004(8)
C6A 0.131(8) 0.147(8) 0.151(8) 0.051(7) 0.015(7) 0.004(7)
C7A 0.157(15) 0.185(15) 0.164(11) 0.022(11) 0.011(12) -0.004(14)
C176 0.163(8) 0.113(7) 0.193(8) 0.013(7) 0.039(6) 0.040(7)
C177 0.166(8) 0.116(8) 0.188(8) 0.031(8) 0.034(7) 0.045(7)
C178 0.177(9) 0.140(9) 0.196(8) 0.027(9) 0.026(8) 0.034(8)
C179 0.181(9) 0.134(9) 0.206(9) 0.025(9) 0.035(7) 0.026(9)
C180 0.184(9) 0.129(8) 0.188(8) 0.018(9) 0.039(8) 0.035(8)
C181 0.179(8) 0.109(7) 0.182(8) 0.015(8) 0.028(7) 0.054(7)
C182 0.169(11) 0.159(14) 0.273(16) -0.011(13) 0.046(10) 0.014(13)
C1D 0.170(8) 0.121(7) 0.193(8) 0.022(8) 0.032(7) 0.042(7)
C2D 0.180(9) 0.121(9) 0.193(8) 0.016(9) 0.036(8) 0.043(8)
C3D 0.167(9) 0.114(9) 0.188(9) 0.012(9) 0.029(8) 0.047(9)
C4D 0.168(9) 0.125(8) 0.195(8) 0.012(8) 0.035(8) 0.042(8)
C5D 0.174(10) 0.125(10) 0.191(9) 0.022(9) 0.031(8) 0.041(9)
C6D 0.169(8) 0.123(8) 0.189(8) 0.018(8) 0.030(7) 0.043(7)
C7D 0.176(13) 0.146(18) 0.235(17) 0.007(15) 0.043(11) 0.026(12)
C190 0.152(8) 0.172(8) 0.169(8) 0.053(7) 0.036(7) 0.023(7)
C191 0.154(10) 0.173(8) 0.168(8) 0.054(7) 0.041(8) 0.024(8)
C192 0.162(10) 0.175(9) 0.175(9) 0.049(8) 0.043(9) 0.009(9)
C193 0.175(10) 0.178(10) 0.174(9) 0.047(9) 0.027(10) 0.010(9)
C194 0.175(10) 0.174(10) 0.162(9) 0.064(8) 0.035(9) 0.020(9)
C195 0.172(10) 0.170(9) 0.169(8) 0.064(7) 0.030(8) 0.017(8)
C196 0.182(17) 0.206(15) 0.196(12) 0.022(13) 0.060(15) -0.011(16)
C1C 0.159(8) 0.169(8) 0.167(7) 0.057(7) 0.034(8) 0.019(7)
C2C 0.154(10) 0.172(9) 0.168(8) 0.057(7) 0.037(8) 0.026(8)
C3C 0.152(9) 0.176(10) 0.175(9) 0.043(8) 0.045(9) 0.025(9)
C4C 0.171(11) 0.175(9) 0.178(9) 0.037(9) 0.041(10) 0.018(9)
C5C 0.175(10) 0.171(9) 0.178(9) 0.052(8) 0.032(9) 0.015(9)
C6C 0.165(10) 0.171(9) 0.161(9) 0.061(7) 0.026(8) 0.019(8)
C7C 0.202(17) 0.184(12) 0.194(15) 0.036(12) 0.005(17) 0.006(16)
Zn3 0.0512(4) 0.0445(3) 0.0341(3) 0.0052(2) 0.0059(3) 0.0087(3)
Zn4 0.0528(4) 0.0462(3) 0.0334(3) 0.0016(2) 0.0099(3) 0.0069(3)
C85 0.049(3) 0.039(3) 0.034(2) 0.004(2) 0.008(2) 0.000(2)
C86 0.051(3) 0.040(3) 0.028(2) 0.0019(19) 0.007(2) -0.002(2)
C87 0.075(4) 0.047(3) 0.032(3) 0.006(2) 0.011(2) -0.004(3)
C88 0.090(5) 0.075(4) 0.038(3) 0.012(3) 0.024(3) 0.001(4)
C89 0.104(5) 0.065(4) 0.040(3) -0.005(3) 0.030(3) 0.007(4)
C90 0.084(4) 0.048(3) 0.045(3) 0.002(2) 0.020(3) 0.004(3)
C91 0.045(3) 0.038(2) 0.028(2) 0.0100(19) 0.000(2) 0.003(2)
C92 0.061(3) 0.053(3) 0.034(3) 0.008(2) 0.002(2) -0.003(3)
C93 0.063(4) 0.074(4) 0.044(3) 0.022(3) -0.002(3) 0.010(3)
C94 0.080(4) 0.061(4) 0.056(3) 0.023(3) 0.003(3) 0.021(3)
C95 0.070(4) 0.047(3) 0.045(3) 0.008(2) 0.002(3) 0.009(3)
C96 0.046(3) 0.034(2) 0.038(2) 0.004(2) 0.005(2) -0.003(2)
C97 0.053(3) 0.045(3) 0.027(2) 0.006(2) 0.003(2) 0.005(2)
C98 0.058(3) 0.066(4) 0.039(3) 0.004(3) 0.013(2) 0.008(3)
C99 0.076(4) 0.087(5) 0.035(3) -0.001(3) 0.019(3) 0.007(4)
C100 0.076(4) 0.076(4) 0.027(3) 0.003(3) 0.004(3) -0.003(3)
C101 0.054(3) 0.065(4) 0.033(3) 0.005(2) 0.000(2) -0.010(3)
C102 0.052(3) 0.042(3) 0.031(2) 0.006(2) 0.006(2) -0.003(2)
C103 0.046(3) 0.047(3) 0.032(2) 0.008(2) 0.002(2) -0.002(2)
C104 0.045(3) 0.048(3) 0.034(3) 0.009(2) 0.001(2) 0.000(2)
C105 0.061(4) 0.071(4) 0.060(4) 0.026(3) 0.014(3) 0.018(3)
C106 0.081(4) 0.082(5) 0.066(4) 0.037(3) 0.000(3) 0.022(4)
C107 0.084(4) 0.069(4) 0.056(4) 0.032(3) 0.004(3) 0.004(3)
C108 0.057(3) 0.063(3) 0.037(3) 0.020(2) 0.004(2) -0.002(3)
C109 0.051(3) 0.040(3) 0.040(3) 0.002(2) 0.006(2) 0.003(2)
C110 0.050(3) 0.045(3) 0.032(2) 0.000(2) 0.006(2) 0.000(2)
C111 0.054(3) 0.062(4) 0.044(3) 0.000(3) 0.009(2) 0.010(3)
C112 0.061(3) 0.072(4) 0.041(3) -0.008(3) 0.012(3) 0.007(3)
C113 0.061(3) 0.076(4) 0.032(3) -0.008(3) 0.006(2) -0.008(3)
C114 0.046(3) 0.056(3) 0.034(2) 0.001(2) 0.007(2) -0.008(2)
C115 0.049(3) 0.047(3) 0.030(2) 0.000(2) 0.006(2) -0.004(2)
C116 0.049(3) 0.083(4) 0.044(3) -0.001(3) -0.004(2) -0.005(3)
C117 0.068(4) 0.119(6) 0.051(3) 0.007(4) -0.010(3) -0.006(4)
C118 0.051(4) 0.130(6) 0.064(4) 0.009(4) 0.006(3) -0.006(4)
C119 0.079(5) 0.087(4) 0.100(5) 0.003(4) -0.024(4) 0.014(4)
C120 0.081(5) 0.133(6) 0.051(4) -0.026(4) 0.021(3) 0.020(4)
C121 0.127(7) 0.140(7) 0.117(7) -0.073(6) 0.037(5) -0.002(6)
C122 0.193(10) 0.187(9) 0.121(7) -0.043(6) 0.112(7) -0.035(7)
C123 0.182(9) 0.310(14) 0.100(7) -0.070(7) 0.003(6) 0.164(10)
C124 0.053(3) 0.039(3) 0.046(3) 0.006(2) 0.012(2) 0.001(2)
C125 0.049(3) 0.044(3) 0.042(3) 0.006(2) 0.018(2) -0.001(2)
C126 0.078(4) 0.051(3) 0.055(3) 0.010(3) 0.030(3) 0.013(3)
C127 0.087(5) 0.069(4) 0.061(4) 0.017(3) 0.040(3) 0.013(3)
C128 0.084(5) 0.075(4) 0.054(3) 0.023(3) 0.033(3) 0.006(3)
C129 0.055(3) 0.056(3) 0.055(3) 0.020(3) 0.017(3) -0.002(3)
C130 0.051(3) 0.044(3) 0.040(3) 0.003(2) 0.012(2) -0.004(2)
C131 0.079(4) 0.055(3) 0.074(4) 0.025(3) 0.025(3) -0.003(3)
C132 0.130(7) 0.088(5) 0.129(6) 0.066(5) 0.054(5) 0.008(5)
C133 0.081(4) 0.069(4) 0.102(5) 0.042(4) 0.010(4) 0.007(3)
C134 0.090(5) 0.058(4) 0.118(5) 0.016(4) 0.008(4) -0.013(4)
C135 0.152(7) 0.110(6) 0.087(5) 0.017(4) 0.085(5) 0.038(5)
C136 0.193(10) 0.175(9) 0.210(11) -0.028(7) 0.164(9) -0.012(7)
C137 0.186(10) 0.276(14) 0.182(9) -0.138(9) 0.098(7) -0.032(8)
C138 0.442(18) 0.290(13) 0.208(11) 0.112(10) 0.232(10) 0.268(13)
C139 0.044(3) 0.044(3) 0.041(3) 0.006(2) 0.010(2) 0.004(2)
C140 0.047(3) 0.039(3) 0.042(3) 0.013(2) 0.002(2) 0.002(2)
C141 0.057(3) 0.050(3) 0.057(3) 0.013(3) 0.011(3) 0.006(3)
C142 0.072(4) 0.052(3) 0.064(4) 0.024(3) 0.002(3) 0.005(3)
C143 0.073(4) 0.052(3) 0.056(3) 0.025(3) 0.006(3) -0.006(3)
C144 0.059(3) 0.046(3) 0.043(3) 0.012(2) 0.007(2) -0.011(2)
C145 0.045(3) 0.040(3) 0.040(3) 0.004(2) 0.003(2) -0.005(2)
C146 0.075(4) 0.067(4) 0.064(4) 0.018(3) 0.023(3) -0.009(3)
C147 0.102(5) 0.099(5) 0.056(4) -0.004(3) 0.034(4) -0.015(4)
C148 0.065(4) 0.087(5) 0.095(5) 0.000(4) 0.029(3) -0.013(4)
C149 0.128(7) 0.126(6) 0.124(7) 0.069(6) 0.069(5) 0.005(6)
C150 0.122(6) 0.070(4) 0.134(6) 0.057(4) 0.026(5) 0.040(4)
C151 0.130(7) 0.136(9) 0.365(17) 0.111(9) 0.018(8) 0.075(6)
C152 0.301(14) 0.147(10) 0.218(10) -0.021(7) -0.023(10) 0.126(10)
C153 0.338(15) 0.214(12) 0.391(15) 0.236(12) 0.232(14) 0.181(11)
C154 0.052(3) 0.048(3) 0.032(2) 0.003(2) 0.008(2) 0.005(2)
C155 0.045(3) 0.041(3) 0.031(2) 0.007(2) 0.003(2) 0.009(2)
C156 0.047(3) 0.038(3) 0.043(3) 0.005(2) 0.004(2) -0.003(2)
C157 0.051(3) 0.049(3) 0.041(3) 0.005(2) -0.011(2) 0.003(2)
C158 0.057(3) 0.059(3) 0.039(3) 0.009(2) -0.010(2) 0.002(3)
C159 0.049(3) 0.059(3) 0.042(3) 0.015(2) 0.005(2) 0.012(3)
C160 0.052(3) 0.054(3) 0.038(3) 0.004(2) 0.009(2) 0.012(2)
C161 0.096(5) 0.061(4) 0.056(4) -0.012(3) -0.027(3) 0.009(3)
C162 0.121(5) 0.115(6) 0.068(5) -0.044(4) 0.001(4) 0.030(5)
C163 0.143(7) 0.054(4) 0.111(6) 0.003(4) -0.045(5) -0.010(4)
C164 0.152(7) 0.080(5) 0.065(4) -0.017(3) -0.046(5) 0.019(5)
C165 0.062(3) 0.081(4) 0.054(3) 0.019(3) 0.006(3) 0.029(3)
C166 0.150(7) 0.093(5) 0.069(4) 0.009(4) 0.011(4) 0.079(5)
C167 0.063(4) 0.154(8) 0.217(11) 0.089(7) 0.024(5) 0.038(5)
C168 0.119(6) 0.086(5) 0.060(4) 0.028(3) 0.008(4) 0.045(4)
N5 0.048(2) 0.038(2) 0.032(2) 0.0064(17) 0.0099(17) 0.0014(18)
N6 0.045(2) 0.046(2) 0.0296(19) 0.0084(17) 0.0031(17) 0.0015(19)
N7 0.050(2) 0.037(2) 0.030(2) 0.0017(17) 0.0021(17) 0.0004(18)
N8 0.046(2) 0.047(2) 0.036(2) 0.0086(18) 0.0091(18) 0.0016(19)
O7 0.061(2) 0.0387(18) 0.0289(16) 0.0047(14) 0.0094(15) 0.0055(16)
O8 0.0443(19) 0.058(2) 0.0291(16) 0.0136(15) 0.0067(14) 0.0056(16)
O9 0.050(2) 0.072(3) 0.0396(19) -0.0050(17) 0.0050(16) 0.0138(19)
O10 0.068(2) 0.044(2) 0.049(2) 0.0090(16) 0.0219(18) 0.0080(18)
O11 0.058(2) 0.050(2) 0.047(2) 0.0129(16) 0.0161(17) 0.0072(18)
O12 0.067(2) 0.050(2) 0.048(2) -0.0034(17) -0.0079(18) 0.0186(19)
C169 0.166(8) 0.125(7) 0.187(8) 0.029(8) 0.027(6) -0.036(7)
C170 0.185(9) 0.129(8) 0.180(8) 0.032(9) 0.033(8) -0.037(8)
C171 0.178(9) 0.143(9) 0.192(8) 0.033(9) 0.020(8) -0.032(8)
C172 0.174(9) 0.142(9) 0.190(9) 0.032(9) 0.018(8) -0.026(8)
C173 0.173(9) 0.150(9) 0.193(9) 0.033(9) 0.029(8) -0.026(8)
C174 0.161(9) 0.125(8) 0.183(8) 0.040(8) 0.023(7) -0.034(8)
C175 0.188(13) 0.178(16) 0.251(18) 0.013(16) 0.051(11) -0.001(14)
C1B 0.171(8) 0.134(7) 0.190(8) 0.034(7) 0.023(7) -0.030(7)
C2B 0.168(9) 0.132(8) 0.183(8) 0.030(8) 0.033(7) -0.034(8)
C3B 0.172(10) 0.133(10) 0.178(9) 0.031(9) 0.028(8) -0.034(9)
C4B 0.169(10) 0.137(10) 0.185(10) 0.032(10) 0.032(8) -0.029(9)
C5B 0.172(9) 0.137(9) 0.181(8) 0.031(9) 0.030(7) -0.032(8)
C6B 0.184(9) 0.138(9) 0.184(8) 0.031(9) 0.025(7) -0.032(8)
C7B 0.187(13) 0.171(18) 0.226(18) 0.026(18) 0.019(12) 0.002(16)

loop_
_atom_type_symbol
_atom_type_description
_atom_type_scat_dispersion_real
_atom_type_scat_dispersion_imag
_atom_type_scat_source
C C 0.0033 0.0016 'International Tables Vol C Tables 4.2.6.8 and 6.1.1.4'
H H 0.0000 0.0000 'International Tables Vol C Tables 4.2.6.8 and 6.1.1.4'
N N 0.0061 0.0033 'International Tables Vol C Tables 4.2.6.8 and 6.1.1.4'
O O 0.0106 0.0060 'International Tables Vol C Tables 4.2.6.8 and 6.1.1.4'
Zn Zn 0.2839 1.4301 'International Tables Vol C Tables 4.2.6.8 and 6.1.1.4'

loop_
_geom_angle_atom_site_label_1
_geom_angle_atom_site_label_2
_geom_angle_atom_site_label_3
_geom_angle
_geom_angle_site_symmetry_1
_geom_angle_site_symmetry_3
_geom_angle_publ_flag
O3 Zn1 O2 120.24(16) . . ?
O3 Zn1 N3 103.77(15) . . ?
O2 Zn1 N3 94.67(15) . . ?
O3 Zn1 N4 95.38(15) . . ?
O2 Zn1 N4 102.55(15) . . ?
N3 Zn1 N4 143.10(16) . . ?
O6 Zn2 O5 119.32(17) . . ?
O6 Zn2 N2 95.42(16) . . ?
O5 Zn2 N2 101.72(16) . . ?
O6 Zn2 N1 105.33(17) . . ?
O5 Zn2 N1 95.72(16) . . ?
N2 Zn2 N1 141.69(16) . . ?
C2 C1 O1 121.8(4) . . ?
C2 C1 C6 120.7(5) . . ?
O1 C1 C6 117.4(4) . . ?
C3 C2 C1 120.2(5) . . ?
C3 C2 H2 119.9 . . ?
C1 C2 H2 119.9 . . ?
C4 C3 C2 119.8(5) . . ?
C4 C3 H3 120.1 . . ?
C2 C3 H3 120.1 . . ?
C3 C4 C5 120.3(5) . . ?
C3 C4 H4 119.8 . . ?
C5 C4 H4 119.8 . . ?
C4 C5 C6 121.2(5) . . ?
C4 C5 H5 119.4 . . ?
C6 C5 H5 119.4 . . ?
C5 C6 C1 117.7(5) . . ?
C5 C6 N1 122.6(4) . . ?
C1 C6 N1 119.7(4) . . ?
C8 C7 C12 120.6(5) . . ?
C8 C7 O1 121.8(4) . . ?
C12 C7 O1 117.4(4) . . ?
C9 C8 C7 119.8(5) . . ?
C9 C8 H8 120.1 . . ?
C7 C8 H8 120.1 . . ?
C10 C9 C8 120.4(5) . . ?
C10 C9 H9 119.8 . . ?
C8 C9 H9 119.8 . . ?
C9 C10 C11 119.8(5) . . ?
C9 C10 H10 120.1 . . ?
C11 C10 H10 120.1 . . ?
C10 C11 C12 121.3(5) . . ?
C10 C11 H11 119.4 . . ?
C12 C11 H11 119.4 . . ?
C11 C12 C7 118.0(4) . . ?
C11 C12 N4 122.0(4) . . ?
C7 C12 N4 120.0(4) . . ?
C18 C13 C14 117.4(5) . . ?
C18 C13 N2 120.7(4) . . ?
C14 C13 N2 121.8(5) . . ?
C15 C14 C13 121.4(5) . . ?
C15 C14 H14 119.3 . . ?
C13 C14 H14 119.3 . . ?
C16 C15 C14 120.3(5) . . ?
C16 C15 H15 119.9 . . ?
C14 C15 H15 119.9 . . ?
C15 C16 C17 119.7(5) . . ?
C15 C16 H16 120.1 . . ?
C17 C16 H16 120.1 . . ?
C16 C17 C18 120.5(5) . . ?
C16 C17 H17 119.8 . . ?
C18 C17 H17 119.8 . . ?
C13 C18 C17 120.6(5) . . ?
C13 C18 O4 117.5(4) . . ?
C17 C18 O4 121.8(5) . . ?
C20 C19 O4 118.2(4) . . ?
C20 C19 C24 119.6(5) . . ?
O4 C19 C24 121.9(5) . . ?
C21 C20 C19 119.0(5) . . ?
C21 C20 N3 122.2(5) . . ?
C19 C20 N3 118.8(4) . . ?
C20 C21 C22 121.3(6) . . ?
C20 C21 H21 119.3 . . ?
C22 C21 H21 119.3 . . ?
C23 C22 C21 119.9(6) . . ?
C23 C22 H22 120.1 . . ?
C21 C22 H22 120.1 . . ?
C22 C23 C24 120.0(5) . . ?
C22 C23 H23 120.0 . . ?
C24 C23 H23 120.0 . . ?
C23 C24 C19 120.1(5) . . ?
C23 C24 H24 119.9 . . ?
C19 C24 H24 119.9 . . ?
N3 C25 C26 128.3(5) . . ?
N3 C25 H25 115.8 . . ?
C26 C25 H25 115.8 . . ?
C25 C26 C31 126.1(4) . . ?
C25 C26 C27 114.3(4) . . ?
C31 C26 C27 119.6(4) . . ?
C28 C27 C26 122.5(5) . . ?
C28 C27 H27 118.7 . . ?
C26 C27 H27 118.7 . . ?
C27 C28 C29 116.0(5) . . ?
C27 C28 C36 123.0(5) . . ?
C29 C28 C36 120.9(5) . . ?
C30 C29 C28 126.2(5) . . ?
C30 C29 H29 116.9 . . ?
C28 C29 H29 116.9 . . ?
C29 C30 C31 116.8(5) . . ?
C29 C30 C32 122.5(5) . . ?
C31 C30 C32 120.6(5) . . ?
O2 C31 C26 122.0(4) . . ?
O2 C31 C30 119.2(4) . . ?
C26 C31 C30 118.8(4) . . ?
C33 C32 C35 107.3(6) . . ?
C33 C32 C30 110.8(5) . . ?
C35 C32 C30 111.5(5) . . ?
C33 C32 C34 109.0(5) . . ?
C35 C32 C34 107.8(6) . . ?
C30 C32 C34 110.3(5) . . ?
C32 C33 H33A 109.5 . . ?
C32 C33 H33B 109.5 . . ?
H33A C33 H33B 109.5 . . ?
C32 C33 H33C 109.5 . . ?
H33A C33 H33C 109.5 . . ?
H33B C33 H33C 109.5 . . ?
C32 C34 H34A 109.5 . . ?
C32 C34 H34B 109.5 . . ?
H34A C34 H34B 109.5 . . ?
C32 C34 H34C 109.5 . . ?
H34A C34 H34C 109.5 . . ?
H34B C34 H34C 109.5 . . ?
C32 C35 H35A 109.5 . . ?
C32 C35 H35B 109.5 . . ?
H35A C35 H35B 109.5 . . ?
C32 C35 H35C 109.5 . . ?
H35A C35 H35C 109.5 . . ?
H35B C35 H35C 109.5 . . ?
C37 C36 C38 109.5(7) . . ?
C37 C36 C28 110.1(5) . . ?
C38 C36 C28 113.0(5) . . ?
C37 C36 C39 108.8(6) . . ?
C38 C36 C39 106.0(6) . . ?
C28 C36 C39 109.2(6) . . ?
C36 C37 H37A 109.5 . . ?
C36 C37 H37B 109.5 . . ?
H37A C37 H37B 109.5 . . ?
C36 C37 H37C 109.5 . . ?
H37A C37 H37C 109.5 . . ?
H37B C37 H37C 109.5 . . ?
C36 C38 H38A 109.5 . . ?
C36 C38 H38B 109.5 . . ?
H38A C38 H38B 109.5 . . ?
C36 C38 H38C 109.5 . . ?
H38A C38 H38C 109.5 . . ?
H38B C38 H38C 109.5 . . ?
C36 C39 H39A 109.5 . . ?
C36 C39 H39B 109.5 . . ?
H39A C39 H39B 109.5 . . ?
C36 C39 H39C 109.5 . . ?
H39A C39 H39C 109.5 . . ?
H39B C39 H39C 109.5 . . ?
N4 C40 C41 129.1(5) . . ?
N4 C40 H40 115.4 . . ?
C41 C40 H40 115.4 . . ?
C46 C41 C42 119.4(4) . . ?
C46 C41 C40 125.6(4) . . ?
C42 C41 C40 115.0(5) . . ?
C43 C42 C41 122.5(5) . . ?
C43 C42 H42 118.7 . . ?
C41 C42 H42 118.7 . . ?
C42 C43 C44 116.4(5) . . ?
C42 C43 C51 123.0(5) . . ?
C44 C43 C51 120.6(5) . . ?
C45 C44 C43 124.7(5) . . ?
C45 C44 H44 117.6 . . ?
C43 C44 H44 117.6 . . ?
C44 C45 C46 118.0(5) . . ?
C44 C45 C47 120.7(4) . . ?
C46 C45 C47 121.3(5) . . ?
O3 C46 C41 122.2(4) . . ?
O3 C46 C45 118.8(5) . . ?
C41 C46 C45 119.0(4) . . ?
C49 C47 C50 110.4(6) . . ?
C49 C47 C48 107.4(5) . . ?
C50 C47 C48 106.6(5) . . ?
C49 C47 C45 109.5(5) . . ?
C50 C47 C45 110.5(5) . . ?
C48 C47 C45 112.4(5) . . ?
C47 C48 H48A 109.5 . . ?
C47 C48 H48B 109.5 . . ?
H48A C48 H48B 109.5 . . ?
C47 C48 H48C 109.5 . . ?
H48A C48 H48C 109.5 . . ?
H48B C48 H48C 109.5 . . ?
C47 C49 H49A 109.5 . . ?
C47 C49 H49B 109.5 . . ?
H49A C49 H49B 109.5 . . ?
C47 C49 H49C 109.5 . . ?
H49A C49 H49C 109.5 . . ?
H49B C49 H49C 109.5 . . ?
C47 C50 H50A 109.5 . . ?
C47 C50 H50B 109.5 . . ?
H50A C50 H50B 109.5 . . ?
C47 C50 H50C 109.5 . . ?
H50A C50 H50C 109.5 . . ?
H50B C50 H50C 109.5 . . ?
C52 C51 C54 110.0(9) . . ?
C52 C51 C43 112.8(6) . . ?
C54 C51 C43 112.1(6) . . ?
C52 C51 C53 106.6(7) . . ?
C54 C51 C53 106.7(9) . . ?
C43 C51 C53 108.4(7) . . ?
C51 C52 H52A 109.5 . . ?
C51 C52 H52B 109.5 . . ?
H52A C52 H52B 109.5 . . ?
C51 C52 H52C 109.5 . . ?
H52A C52 H52C 109.5 . . ?
H52B C52 H52C 109.5 . . ?
C51 C53 H53A 109.5 . . ?
C51 C53 H53B 109.5 . . ?
H53A C53 H53B 109.5 . . ?
C51 C53 H53C 109.5 . . ?
H53A C53 H53C 109.5 . . ?
H53B C53 H53C 109.5 . . ?
C51 C54 H54A 109.5 . . ?
C51 C54 H54B 109.5 . . ?
H54A C54 H54B 109.5 . . ?
C51 C54 H54C 109.5 . . ?
H54A C54 H54C 109.5 . . ?
H54B C54 H54C 109.5 . . ?
N2 C55 C56 128.5(5) . . ?
N2 C55 H55 115.8 . . ?
C56 C55 H55 115.8 . . ?
C61 C56 C57 119.5(5) . . ?
C61 C56 C55 115.1(4) . . ?
C57 C56 C55 125.4(5) . . ?
O6 C57 C56 121.9(5) . . ?
O6 C57 C58 119.7(5) . . ?
C56 C57 C58 118.4(5) . . ?
C59 C58 C57 117.6(5) . . ?
C59 C58 C66 122.1(5) . . ?
C57 C58 C66 120.3(5) . . ?
C58 C59 C60 125.4(5) . . ?
C58 C59 H59 117.3 . . ?
C60 C59 H59 117.3 . . ?
C61 C60 C59 115.8(5) . . ?
C61 C60 C62 124.0(5) . . ?
C59 C60 C62 120.1(5) . . ?
C60 C61 C56 123.2(5) . . ?
C60 C61 H61 118.4 . . ?
C56 C61 H61 118.4 . . ?
C65 C62 C63 108.9(7) . . ?
C65 C62 C60 109.0(6) . . ?
C63 C62 C60 112.3(5) . . ?
C65 C62 C64 110.9(8) . . ?
C63 C62 C64 105.5(6) . . ?
C60 C62 C64 110.3(6) . . ?
C62 C63 H63A 109.5 . . ?
C62 C63 H63B 109.5 . . ?
H63A C63 H63B 109.5 . . ?
C62 C63 H63C 109.5 . . ?
H63A C63 H63C 109.5 . . ?
H63B C63 H63C 109.5 . . ?
C62 C64 H64A 109.5 . . ?
C62 C64 H64B 109.5 . . ?
H64A C64 H64B 109.5 . . ?
C62 C64 H64C 109.5 . . ?
H64A C64 H64C 109.5 . . ?
H64B C64 H64C 109.5 . . ?
C62 C65 H65A 109.5 . . ?
C62 C65 H65B 109.5 . . ?
H65A C65 H65B 109.5 . . ?
C62 C65 H65C 109.5 . . ?
H65A C65 H65C 109.5 . . ?
H65B C65 H65C 109.5 . . ?
C69 C66 C67 111.6(7) . . ?
C69 C66 C58 110.6(6) . . ?
C67 C66 C58 109.0(7) . . ?
C69 C66 C68 107.2(7) . . ?
C67 C66 C68 107.2(7) . . ?
C58 C66 C68 111.2(6) . . ?
C66 C67 H67A 109.5 . . ?
C66 C67 H67B 109.5 . . ?
H67A C67 H67B 109.5 . . ?
C66 C67 H67C 109.5 . . ?
H67A C67 H67C 109.5 . . ?
H67B C67 H67C 109.5 . . ?
C66 C68 H68A 109.5 . . ?
C66 C68 H68B 109.5 . . ?
H68A C68 H68B 109.5 . . ?
C66 C68 H68C 109.5 . . ?
H68A C68 H68C 109.5 . . ?
H68B C68 H68C 109.5 . . ?
C66 C69 H69A 109.5 . . ?
C66 C69 H69B 109.5 . . ?
H69A C69 H69B 109.5 . . ?
C66 C69 H69C 109.5 . . ?
H69A C69 H69C 109.5 . . ?
H69B C69 H69C 109.5 . . ?
N1 C70 C71 129.6(5) . . ?
N1 C70 H70 115.2 . . ?
C71 C70 H70 115.2 . . ?
C72 C71 C70 115.3(5) . . ?
C72 C71 C76 119.7(5) . . ?
C70 C71 C76 125.0(5) . . ?
C73 C72 C71 123.1(6) . . ?
C73 C72 H72 118.4 . . ?
C71 C72 H72 118.4 . . ?
C72 C73 C74 115.6(5) . . ?
C72 C73 C81 122.3(6) . . ?
C74 C73 C81 122.0(6) . . ?
C75 C74 C73 125.9(5) . . ?
C75 C74 H74 117.1 . . ?
C73 C74 H74 117.1 . . ?
C74 C75 C76 117.7(5) . . ?
C74 C75 C77 122.4(5) . . ?
C76 C75 C77 119.9(5) . . ?
O5 C76 C71 122.9(5) . . ?
O5 C76 C75 119.1(5) . . ?
C71 C76 C75 118.0(5) . . ?
C80 C77 C79 110.3(6) . . ?
C80 C77 C75 110.6(5) . . ?
C79 C77 C75 110.5(5) . . ?
C80 C77 C78 106.8(6) . . ?
C79 C77 C78 107.6(6) . . ?
C75 C77 C78 111.0(6) . . ?
C77 C78 H78A 109.5 . . ?
C77 C78 H78B 109.5 . . ?
H78A C78 H78B 109.5 . . ?
C77 C78 H78C 109.5 . . ?
H78A C78 H78C 109.5 . . ?
H78B C78 H78C 109.5 . . ?
C77 C79 H79A 109.5 . . ?
C77 C79 H79B 109.5 . . ?
H79A C79 H79B 109.5 . . ?
C77 C79 H79C 109.5 . . ?
H79A C79 H79C 109.5 . . ?
H79B C79 H79C 109.5 . . ?
C77 C80 H80A 109.5 . . ?
C77 C80 H80B 109.5 . . ?
H80A C80 H80B 109.5 . . ?
C77 C80 H80C 109.5 . . ?
H80A C80 H80C 109.5 . . ?
H80B C80 H80C 109.5 . . ?
C84 C81 C83 107.7(12) . . ?
C84 C81 C82 105.1(12) . . ?
C83 C81 C82 104.5(11) . . ?
C84 C81 C73 111.5(7) . . ?
C83 C81 C73 114.0(9) . . ?
C82 C81 C73 113.4(7) . . ?
C81 C82 H82A 109.5 . . ?
C81 C82 H82B 109.5 . . ?
H82A C82 H82B 109.5 . . ?
C81 C82 H82C 109.5 . . ?
H82A C82 H82C 109.5 . . ?
H82B C82 H82C 109.5 . . ?
C81 C83 H83A 109.5 . . ?
C81 C83 H83B 109.5 . . ?
H83A C83 H83B 109.5 . . ?
C81 C83 H83C 109.5 . . ?
H83A C83 H83C 109.5 . . ?
H83B C83 H83C 109.5 . . ?
C81 C84 H84A 109.5 . . ?
C81 C84 H84B 109.5 . . ?
H84A C84 H84B 109.5 . . ?
C81 C84 H84C 109.5 . . ?
H84A C84 H84C 109.5 . . ?
H84B C84 H84C 109.5 . . ?
C70 N1 C6 118.2(4) . . ?
C70 N1 Zn2 119.3(3) . . ?
C6 N1 Zn2 122.4(3) . . ?
C55 N2 C13 118.7(4) . . ?
C55 N2 Zn2 120.2(3) . . ?
C13 N2 Zn2 120.9(3) . . ?
C25 N3 C20 117.0(4) . . ?
C25 N3 Zn1 120.5(3) . . ?
C20 N3 Zn1 122.4(3) . . ?
C40 N4 C12 118.5(4) . . ?
C40 N4 Zn1 119.5(3) . . ?
C12 N4 Zn1 121.6(3) . . ?
C1 O1 C7 117.5(3) . . ?
C31 O2 Zn1 128.2(3) . . ?
C46 O3 Zn1 127.9(3) . . ?
C19 O4 C18 118.1(3) . . ?
C76 O5 Zn2 127.4(3) . . ?
C57 O6 Zn2 127.6(3) . . ?
C184 C183 C188 123(3) . . ?
C184 C183 C189 134(3) . . ?
C188 C183 C189 102(3) . . ?
C183 C184 C185 118(3) . . ?
C183 C184 H184 121.1 . . ?
C185 C184 H184 121.1 . . ?
C186 C185 C184 129(3) . . ?
C186 C185 H185 115.7 . . ?
C184 C185 H185 115.7 . . ?
C185 C186 C187 105(3) . . ?
C185 C186 H186 127.7 . . ?
C187 C186 H186 127.7 . . ?
C188 C187 C186 136(4) . . ?
C188 C187 H187 112.0 . . ?
C186 C187 H187 112.0 . . ?
C183 C188 C187 109(3) . . ?
C183 C188 H188 125.3 . . ?
C187 C188 H188 125.3 . . ?
C183 C189 H18A 109.5 . . ?
C183 C189 H18B 109.5 . . ?
H18A C189 H18B 109.5 . . ?
C183 C189 H18C 109.5 . . ?
H18A C189 H18C 109.5 . . ?
H18B C189 H18C 109.5 . . ?
C2A C1A C6A 119(2) . . ?
C2A C1A C7A 109(2) . . ?
C6A C1A C7A 132(2) . . ?
C1A C2A C3A 116(3) . . ?
C1A C2A H2A 121.9 . . ?
C3A C2A H2A 121.9 . . ?
C2A C3A C4A 131(3) . . ?
C2A C3A H3A 114.6 . . ?
C4A C3A H3A 114.6 . . ?
C5A C4A C3A 104(2) . . ?
C5A C4A H4A 127.9 . . ?
C3A C4A H4A 127.9 . . ?
C4A C5A C6A 132(2) . . ?
C4A C5A H5A 114.0 . . ?
C6A C5A H5A 114.0 . . ?
C1A C6A C5A 118(2) . . ?
C1A C6A H6A 121.2 . . ?
C5A C6A H6A 121.2 . . ?
C1A C7A H7A1 109.5 . . ?
C1A C7A H7A2 109.5 . . ?
H7A1 C7A H7A2 109.5 . . ?
C1A C7A H7A3 109.5 . . ?
H7A1 C7A H7A3 109.5 . . ?
H7A2 C7A H7A3 109.5 . . ?
C181 C176 C177 121(2) . . ?
C181 C176 C182 124(2) . . ?
C177 C176 C182 115(2) . . ?
C178 C177 C176 119(2) . . ?
C178 C177 H177 120.4 . . ?
C176 C177 H177 120.4 . . ?
C177 C178 C179 111(2) . . ?
C177 C178 H178 124.7 . . ?
C179 C178 H178 124.7 . . ?
C180 C179 C178 137(2) . . ?
C180 C179 H179 111.4 . . ?
C178 C179 H179 111.4 . . ?
C179 C180 C181 104.1(17) . . ?
C179 C180 H180 128.0 . . ?
C181 C180 H180 128.0 . . ?
C176 C181 C180 126.1(19) . . ?
C176 C181 H181 117.0 . . ?
C180 C181 H181 117.0 . . ?
C176 C182 H18D 109.5 . . ?
C176 C182 H18E 109.5 . . ?
H18D C182 H18E 109.5 . . ?
C176 C182 H18F 109.5 . . ?
H18D C182 H18F 109.5 . . ?
H18E C182 H18F 109.5 . . ?
C2D C1D C6D 125(3) . . ?
C2D C1D C7D 142(3) . . ?
C6D C1D C7D 93(3) . . ?
C3D C2D C1D 103.5(14) . . ?
C3D C2D H2D 128.3 . . ?
C1D C2D H2D 128.3 . . ?
C4D C3D C2D 121(3) . . ?
C4D C3D H3D 119.7 . . ?
C2D C3D H3D 119.7 . . ?
C3D C4D C5D 143(4) . . ?
C3D C4D C6D 98(3) . . ?
C5D C4D C6D 45.9(17) . . ?
C3D C4D H4D 108.7 . . ?
C5D C4D H4D 108.7 . . ?
C6D C4D H4D 151.5 . . ?
C4D C5D C6D 88(3) . . ?
C4D C5D H5D 135.8 . . ?
C6D C5D H5D 135.8 . . ?
C5D C6D C1D 138(4) . . ?
C5D C6D C4D 45.8(17) . . ?
C1D C6D C4D 93(3) . . ?
C5D C6D H6D 110.8 . . ?
C1D C6D H6D 110.8 . . ?
C4D C6D H6D 156.4 . . ?
C1D C7D H7D1 109.5 . . ?
C1D C7D H7D2 109.5 . . ?
H7D1 C7D H7D2 109.5 . . ?
C1D C7D H7D3 109.5 . . ?
H7D1 C7D H7D3 109.5 . . ?
H7D2 C7D H7D3 109.5 . . ?
C191 C190 C195 118(3) . . ?
C191 C190 C196 105(3) . . ?
C195 C190 C196 133(3) . . ?
C190 C191 C192 121(4) . . ?
C190 C191 H191 119.4 . . ?
C192 C191 H191 119.4 . . ?
C191 C192 C193 120(4) . . ?
C191 C192 H192 119.9 . . ?
C193 C192 H192 119.9 . . ?
C194 C193 C192 111(3) . . ?
C194 C193 H193 124.6 . . ?
C192 C193 H193 124.6 . . ?
C193 C194 C195 132(3) . . ?
C193 C194 H194 114.1 . . ?
C195 C194 H194 114.1 . . ?
C194 C195 C190 113(3) . . ?
C194 C195 H195 123.6 . . ?
C190 C195 H195 123.6 . . ?
C190 C196 H19A 109.5 . . ?
C190 C196 H19B 109.5 . . ?
H19A C196 H19B 109.5 . . ?
C190 C196 H19C 109.5 . . ?
H19A C196 H19C 109.5 . . ?
H19B C196 H19C 109.5 . . ?
C6C C1C C2C 117(3) . . ?
C6C C1C C7C 132(3) . . ?
C2C C1C C7C 111(3) . . ?
C1C C2C C3C 107(3) . . ?
C1C C2C H2C 126.4 . . ?
C3C C2C H2C 126.4 . . ?
C2C C3C C4C 143(4) . . ?
C2C C3C H3C 108.4 . . ?
C4C C3C H3C 108.4 . . ?
C5C C4C C3C 99(3) . . ?
C5C C4C H4C 130.3 . . ?
C3C C4C H4C 130.3 . . ?
C4C C5C C6C 127(3) . . ?
C4C C5C H5C 116.6 . . ?
C6C C5C H5C 116.6 . . ?
C1C C6C C5C 124(3) . . ?
C1C C6C H6C 118.1 . . ?
C5C C6C H6C 118.1 . . ?
C1C C7C H7C1 109.5 . . ?
C1C C7C H7C2 109.5 . . ?
H7C1 C7C H7C2 109.5 . . ?
C1C C7C H7C3 109.5 . . ?
H7C1 C7C H7C3 109.5 . . ?
H7C2 C7C H7C3 109.5 . . ?
O12 Zn3 O11 119.08(17) . . ?
O12 Zn3 N6 94.99(15) . . ?
O11 Zn3 N6 102.40(15) . . ?
O12 Zn3 N5 104.21(16) . . ?
O11 Zn3 N5 95.68(15) . . ?
N6 Zn3 N5 142.82(16) . . ?
O9 Zn4 O10 121.98(16) . . ?
O9 Zn4 N8 104.62(16) . . ?
O10 Zn4 N8 94.76(15) . . ?
O9 Zn4 N7 95.08(15) . . ?
O10 Zn4 N7 102.82(16) . . ?
N8 Zn4 N7 141.08(16) . . ?
C86 C85 C90 117.3(4) . . ?
C86 C85 N5 120.3(4) . . ?
C90 C85 N5 122.4(4) . . ?
C87 C86 C85 121.1(4) . . ?
C87 C86 O7 121.8(4) . . ?
C85 C86 O7 117.1(4) . . ?
C88 C87 C86 120.2(5) . . ?
C88 C87 H87 119.9 . . ?
C86 C87 H87 119.9 . . ?
C87 C88 C89 120.3(5) . . ?
C87 C88 H88 119.9 . . ?
C89 C88 H88 119.9 . . ?
C88 C89 C90 119.8(5) . . ?
C88 C89 H89 120.1 . . ?
C90 C89 H89 120.1 . . ?
C89 C90 C85 121.3(5) . . ?
C89 C90 H90 119.4 . . ?
C85 C90 H90 119.4 . . ?
C96 C91 C92 120.9(5) . . ?
C96 C91 O7 117.8(4) . . ?
C92 C91 O7 121.1(4) . . ?
C93 C92 C91 119.1(5) . . ?
C93 C92 H92 120.4 . . ?
C91 C92 H92 120.4 . . ?
C94 C93 C92 120.9(5) . . ?
C94 C93 H93 119.5 . . ?
C92 C93 H93 119.5 . . ?
C93 C94 C95 120.0(5) . . ?
C93 C94 H94 120.0 . . ?
C95 C94 H94 120.0 . . ?
C94 C95 C96 120.3(5) . . ?
C94 C95 H95 119.9 . . ?
C96 C95 H95 119.9 . . ?
C91 C96 C95 118.7(4) . . ?
C91 C96 N7 120.7(4) . . ?
C95 C96 N7 120.6(4) . . ?
C98 C97 C102 118.2(4) . . ?
C98 C97 N6 122.2(5) . . ?
C102 C97 N6 119.5(4) . . ?
C97 C98 C99 121.4(5) . . ?
C97 C98 H98 119.3 . . ?
C99 C98 H98 119.3 . . ?
C100 C99 C98 119.8(5) . . ?
C100 C99 H99 120.1 . . ?
C98 C99 H99 120.1 . . ?
C99 C100 C101 120.1(5) . . ?
C99 C100 H100 120.0 . . ?
C101 C100 H100 120.0 . . ?
C100 C101 C102 120.5(5) . . ?
C100 C101 H101 119.8 . . ?
C102 C101 H101 119.8 . . ?
O8 C102 C97 118.2(4) . . ?
O8 C102 C101 121.6(5) . . ?
C97 C102 C101 120.0(5) . . ?
C108 C103 O8 122.2(5) . . ?
C108 C103 C104 120.5(5) . . ?
O8 C103 C104 117.2(4) . . ?
C105 C104 C103 118.3(5) . . ?
C105 C104 N8 121.5(5) . . ?
C103 C104 N8 120.1(4) . . ?
C106 C105 C104 120.8(6) . . ?
C106 C105 H105 119.6 . . ?
C104 C105 H105 119.6 . . ?
C107 C106 C105 119.9(6) . . ?
C107 C106 H106 120.0 . . ?
C105 C106 H106 120.0 . . ?
C106 C107 C108 120.5(6) . . ?
C106 C107 H107 119.8 . . ?
C108 C107 H107 119.8 . . ?
C107 C108 C103 119.8(5) . . ?
C107 C108 H108 120.1 . . ?
C103 C108 H108 120.1 . . ?
N7 C109 C110 128.7(5) . . ?
N7 C109 H109 115.6 . . ?
C110 C109 H109 115.6 . . ?
C115 C110 C111 119.5(4) . . ?
C115 C110 C109 125.4(4) . . ?
C111 C110 C109 115.1(5) . . ?
C112 C111 C110 122.9(5) . . ?
C112 C111 H111 118.5 . . ?
C110 C111 H111 118.5 . . ?
C111 C112 C113 116.2(5) . . ?
C111 C112 C120 123.2(6) . . ?
C113 C112 C120 120.6(5) . . ?
C114 C113 C112 125.4(5) . . ?
C114 C113 H113 117.3 . . ?
C112 C113 H113 117.3 . . ?
C113 C114 C115 117.5(5) . . ?
C113 C114 C116 121.7(5) . . ?
C115 C114 C116 120.8(5) . . ?
O9 C115 C110 122.7(4) . . ?
O9 C115 C114 118.9(5) . . ?
C110 C115 C114 118.5(4) . . ?
C118 C116 C114 110.0(5) . . ?
C118 C116 C119 111.0(6) . . ?
C114 C116 C119 110.6(5) . . ?
C118 C116 C117 106.5(5) . . ?
C114 C116 C117 111.9(5) . . ?
C119 C116 C117 106.7(6) . . ?
C116 C117 H11A 109.5 . . ?
C116 C117 H11B 109.5 . . ?
H11A C117 H11B 109.5 . . ?
C116 C117 H11C 109.5 . . ?
H11A C117 H11C 109.5 . . ?
H11B C117 H11C 109.5 . . ?
C116 C118 H11D 109.5 . . ?
C116 C118 H11E 109.5 . . ?
H11D C118 H11E 109.5 . . ?
C116 C118 H11F 109.5 . . ?
H11D C118 H11F 109.5 . . ?
H11E C118 H11F 109.5 . . ?
C116 C119 H11G 109.5 . . ?
C116 C119 H11H 109.5 . . ?
H11G C119 H11H 109.5 . . ?
C116 C119 H11I 109.5 . . ?
H11G C119 H11I 109.5 . . ?
H11H C119 H11I 109.5 . . ?
C123 C120 C121 111.9(9) . . ?
C123 C120 C112 112.2(6) . . ?
C121 C120 C112 112.1(6) . . ?
C123 C120 C122 105.6(9) . . ?
C121 C120 C122 106.0(7) . . ?
C112 C120 C122 108.5(7) . . ?
C120 C121 H12A 109.5 . . ?
C120 C121 H12B 109.5 . . ?
H12A C121 H12B 109.5 . . ?
C120 C121 H12C 109.5 . . ?
H12A C121 H12C 109.5 . . ?
H12B C121 H12C 109.5 . . ?
C120 C122 H12D 109.5 . . ?
C120 C122 H12E 109.5 . . ?
H12D C122 H12E 109.5 . . ?
C120 C122 H12F 109.5 . . ?
H12D C122 H12F 109.5 . . ?
H12E C122 H12F 109.5 . . ?
C120 C123 H12G 109.5 . . ?
C120 C123 H12H 109.5 . . ?
H12G C123 H12H 109.5 . . ?
C120 C123 H12I 109.5 . . ?
H12G C123 H12I 109.5 . . ?
H12H C123 H12I 109.5 . . ?
N8 C124 C125 129.2(5) . . ?
N8 C124 H124 115.4 . . ?
C125 C124 H124 115.4 . . ?
C126 C125 C124 115.1(5) . . ?
C126 C125 C130 119.8(5) . . ?
C124 C125 C130 125.1(4) . . ?
C127 C126 C125 123.2(5) . . ?
C127 C126 H126 118.4 . . ?
C125 C126 H126 118.4 . . ?
C126 C127 C128 115.9(5) . . ?
C126 C127 C135 123.3(6) . . ?
C128 C127 C135 120.7(6) . . ?
C129 C128 C127 125.3(5) . . ?
C129 C128 H128 117.3 . . ?
C127 C128 H128 117.3 . . ?
C128 C129 C130 117.8(5) . . ?
C128 C129 C131 121.9(5) . . ?
C130 C129 C131 120.2(5) . . ?
O10 C130 C125 122.1(4) . . ?
O10 C130 C129 120.0(5) . . ?
C125 C130 C129 117.8(5) . . ?
C133 C131 C134 109.5(6) . . ?
C133 C131 C129 110.3(5) . . ?
C134 C131 C129 110.4(5) . . ?
C133 C131 C132 107.4(6) . . ?
C134 C131 C132 107.7(6) . . ?
C129 C131 C132 111.4(5) . . ?
C131 C132 H13A 109.5 . . ?
C131 C132 H13B 109.5 . . ?
H13A C132 H13B 109.5 . . ?
C131 C132 H13C 109.5 . . ?
H13A C132 H13C 109.5 . . ?
H13B C132 H13C 109.5 . . ?
C131 C133 H13D 109.5 . . ?
C131 C133 H13E 109.5 . . ?
H13D C133 H13E 109.5 . . ?
C131 C133 H13F 109.5 . . ?
H13D C133 H13F 109.5 . . ?
H13E C133 H13F 109.5 . . ?
C131 C134 H13G 109.5 . . ?
C131 C134 H13H 109.5 . . ?
H13G C134 H13H 109.5 . . ?
C131 C134 H13I 109.5 . . ?
H13G C134 H13I 109.5 . . ?
H13H C134 H13I 109.5 . . ?
C138 C135 C136 109.9(11) . . ?
C138 C135 C137 105.7(12) . . ?
C136 C135 C137 104.9(9) . . ?
C138 C135 C127 112.1(7) . . ?
C136 C135 C127 114.3(8) . . ?
C137 C135 C127 109.3(8) . . ?
C135 C136 H13J 109.5 . . ?
C135 C136 H13K 109.5 . . ?
H13J C136 H13K 109.5 . . ?
C135 C136 H13L 109.5 . . ?
H13J C136 H13L 109.5 . . ?
H13K C136 H13L 109.5 . . ?
C135 C137 H13M 109.5 . . ?
C135 C137 H13N 109.5 . . ?
H13M C137 H13N 109.5 . . ?
C135 C137 H13O 109.5 . . ?
H13M C137 H13O 109.5 . . ?
H13N C137 H13O 109.5 . . ?
C135 C138 H13P 109.5 . . ?
C135 C138 H13Q 109.5 . . ?
H13P C138 H13Q 109.5 . . ?
C135 C138 H13R 109.5 . . ?
H13P C138 H13R 109.5 . . ?
H13Q C138 H13R 109.5 . . ?
N5 C139 C140 129.1(5) . . ?
N5 C139 H139 115.5 . . ?
C140 C139 H139 115.5 . . ?
C139 C140 C141 115.6(5) . . ?
C139 C140 C145 125.7(5) . . ?
C141 C140 C145 118.7(5) . . ?
C142 C141 C140 123.2(5) . . ?
C142 C141 H141 118.4 . . ?
C140 C141 H141 118.4 . . ?
C141 C142 C143 116.1(5) . . ?
C141 C142 C150 122.1(6) . . ?
C143 C142 C150 121.8(6) . . ?
C144 C143 C142 125.4(5) . . ?
C144 C143 H143 117.3 . . ?
C142 C143 H143 117.3 . . ?
C143 C144 C145 117.7(5) . . ?
C143 C144 C146 122.1(5) . . ?
C145 C144 C146 120.2(5) . . ?
O11 C145 C140 122.0(4) . . ?
O11 C145 C144 119.2(5) . . ?
C140 C145 C144 118.8(5) . . ?
C147 C146 C144 110.7(5) . . ?
C147 C146 C148 109.4(6) . . ?
C144 C146 C148 110.5(5) . . ?
C147 C146 C149 106.9(6) . . ?
C144 C146 C149 111.5(6) . . ?
C148 C146 C149 107.6(6) . . ?
C146 C147 H14A 109.5 . . ?
C146 C147 H14B 109.5 . . ?
H14A C147 H14B 109.5 . . ?
C146 C147 H14C 109.5 . . ?
H14A C147 H14C 109.5 . . ?
H14B C147 H14C 109.5 . . ?
C146 C148 H14D 109.5 . . ?
C146 C148 H14E 109.5 . . ?
H14D C148 H14E 109.5 . . ?
C146 C148 H14F 109.5 . . ?
H14D C148 H14F 109.5 . . ?
H14E C148 H14F 109.5 . . ?
C146 C149 H14G 109.5 . . ?
C146 C149 H14H 109.5 . . ?
H14G C149 H14H 109.5 . . ?
C146 C149 H14I 109.5 . . ?
H14G C149 H14I 109.5 . . ?
H14H C149 H14I 109.5 . . ?
C153 C150 C151 124.6(10) . . ?
C153 C150 C142 115.1(8) . . ?
C151 C150 C142 114.7(7) . . ?
C153 C150 C152 94.5(11) . . ?
C151 C150 C152 92.0(10) . . ?
C142 C150 C152 108.1(7) . . ?
C150 C151 H15A 109.5 . . ?
C150 C151 H15B 109.5 . . ?
H15A C151 H15B 109.5 . . ?
C150 C151 H15C 109.5 . . ?
H15A C151 H15C 109.5 . . ?
H15B C151 H15C 109.5 . . ?
C150 C152 H15D 109.5 . . ?
C150 C152 H15E 109.5 . . ?
H15D C152 H15E 109.5 . . ?
C150 C152 H15F 109.5 . . ?
H15D C152 H15F 109.5 . . ?
H15E C152 H15F 109.5 . . ?
C150 C153 H15G 109.5 . . ?
C150 C153 H15H 109.5 . . ?
H15G C153 H15H 109.5 . . ?
C150 C153 H15I 109.5 . . ?
H15G C153 H15I 109.5 . . ?
H15H C153 H15I 109.5 . . ?
N6 C154 C155 128.8(5) . . ?
N6 C154 H154 115.6 . . ?
C155 C154 H154 115.6 . . ?
C154 C155 C160 115.3(4) . . ?
C154 C155 C156 125.5(4) . . ?
C160 C155 C156 119.2(4) . . ?
O12 C156 C155 121.6(4) . . ?
O12 C156 C157 119.5(4) . . ?
C155 C156 C157 118.9(5) . . ?
C158 C157 C156 117.9(5) . . ?
C158 C157 C161 121.5(5) . . ?
C156 C157 C161 120.6(5) . . ?
C157 C158 C159 125.4(5) . . ?
C157 C158 H158 117.3 . . ?
C159 C158 H158 117.3 . . ?
C160 C159 C158 116.1(5) . . ?
C160 C159 C165 123.6(5) . . ?
C158 C159 C165 120.3(5) . . ?
C159 C160 C155 122.5(5) . . ?
C159 C160 H160 118.7 . . ?
C155 C160 H160 118.7 . . ?
C162 C161 C157 110.7(5) . . ?
C162 C161 C163 111.6(7) . . ?
C157 C161 C163 108.0(6) . . ?
C162 C161 C164 108.3(7) . . ?
C157 C161 C164 111.5(5) . . ?
C163 C161 C164 106.7(6) . . ?
C161 C162 H16A 109.5 . . ?
C161 C162 H16B 109.5 . . ?
H16A C162 H16B 109.5 . . ?
C161 C162 H16C 109.5 . . ?
H16A C162 H16C 109.5 . . ?
H16B C162 H16C 109.5 . . ?
C161 C163 H16D 109.5 . . ?
C161 C163 H16E 109.5 . . ?
H16D C163 H16E 109.5 . . ?
C161 C163 H16F 109.5 . . ?
H16D C163 H16F 109.5 . . ?
H16E C163 H16F 109.5 . . ?
C161 C164 H16G 109.5 . . ?
C161 C164 H16H 109.5 . . ?
H16G C164 H16H 109.5 . . ?
C161 C164 H16I 109.5 . . ?
H16G C164 H16I 109.5 . . ?
H16H C164 H16I 109.5 . . ?
C167 C165 C159 109.7(6) . . ?
C167 C165 C166 111.0(7) . . ?
C159 C165 C166 112.0(5) . . ?
C167 C165 C168 108.6(6) . . ?
C159 C165 C168 109.7(5) . . ?
C166 C165 C168 105.8(6) . . ?
C165 C166 H16J 109.5 . . ?
C165 C166 H16K 109.5 . . ?
H16J C166 H16K 109.5 . . ?
C165 C166 H16L 109.5 . . ?
H16J C166 H16L 109.5 . . ?
H16K C166 H16L 109.5 . . ?
C165 C167 H16M 109.5 . . ?
C165 C167 H16N 109.5 . . ?
H16M C167 H16N 109.5 . . ?
C165 C167 H16O 109.5 . . ?
H16M C167 H16O 109.5 . . ?
H16N C167 H16O 109.5 . . ?
C165 C168 H16P 109.5 . . ?
C165 C168 H16Q 109.5 . . ?
H16P C168 H16Q 109.5 . . ?
C165 C168 H16R 109.5 . . ?
H16P C168 H16R 109.5 . . ?
H16Q C168 H16R 109.5 . . ?
C139 N5 C85 118.4(4) . . ?
C139 N5 Zn3 119.6(3) . . ?
C85 N5 Zn3 121.8(3) . . ?
C154 N6 C97 119.1(4) . . ?
C154 N6 Zn3 119.9(3) . . ?
C97 N6 Zn3 120.6(3) . . ?
C109 N7 C96 117.8(4) . . ?
C109 N7 Zn4 120.3(3) . . ?
C96 N7 Zn4 121.8(3) . . ?
C124 N8 C104 117.5(4) . . ?
C124 N8 Zn4 120.2(3) . . ?
C104 N8 Zn4 122.2(3) . . ?
C86 O7 C91 118.4(3) . . ?
C102 O8 C103 118.4(4) . . ?
C115 O9 Zn4 127.5(3) . . ?
C130 O10 Zn4 128.3(3) . . ?
C145 O11 Zn3 127.9(3) . . ?
C156 O12 Zn3 128.0(3) . . ?
C174 C169 C170 125(3) . . ?
C174 C169 C175 133(3) . . ?
C170 C169 C175 102(2) . . ?
C169 C170 C171 115(2) . . ?
C169 C170 H170 122.4 . . ?
C171 C170 H170 122.4 . . ?
C170 C171 C172 117(3) . . ?
C170 C171 H171 121.4 . . ?
C172 C171 H171 121.4 . . ?
C173 C172 C171 126(3) . . ?
C173 C172 H172 116.9 . . ?
C171 C172 H172 116.9 . . ?
C172 C173 C174 115(3) . . ?
C172 C173 H173 122.6 . . ?
C174 C173 H173 122.6 . . ?
C169 C174 C173 122(3) . . ?
C169 C174 H174 119.2 . . ?
C173 C174 H174 119.2 . . ?
C169 C175 H17A 109.5 . . ?
C169 C175 H17B 109.5 . . ?
H17A C175 H17B 109.5 . . ?
C169 C175 H17C 109.5 . . ?
H17A C175 H17C 109.5 . . ?
H17B C175 H17C 109.5 . . ?
C2B C1B C6B 137(4) . . ?
C2B C1B C7B 112(2) . . ?
C6B C1B C7B 110(2) . . ?
C2B C1B C5B 92(3) . . ?
C6B C1B C5B 45.0(17) . . ?
C7B C1B C5B 155.0(19) . . ?
C1B C2B C3B 123(4) . . ?
C1B C2B H2B 118.3 . . ?
C3B C2B H2B 118.3 . . ?
C4B C3B C2B 113(4) . . ?
C4B C3B H3B 123.6 . . ?
C2B C3B H3B 123.6 . . ?
C3B C4B C5B 112(4) . . ?
C3B C4B H4B 124.0 . . ?
C5B C4B H4B 124.0 . . ?
C6B C5B C4B 144(4) . . ?
C6B C5B C1B 44.0(17) . . ?
C4B C5B C1B 100(3) . . ?
C6B C5B H5B 108.2 . . ?
C4B C5B H5B 108.2 . . ?
C1B C5B H5B 152.1 . . ?
C1B C6B C5B 91(3) . . ?
C1B C6B H6B 134.5 . . ?
C5B C6B H6B 134.5 . . ?
C1B C7B H7B1 109.5 . . ?
C1B C7B H7B2 109.5 . . ?
H7B1 C7B H7B2 109.5 . . ?
C1B C7B H7B3 109.5 . . ?
H7B1 C7B H7B3 109.5 . . ?
H7B2 C7B H7B3 109.5 . . ?

loop_
_geom_bond_atom_site_label_1
_geom_bond_atom_site_label_2
_geom_bond_distance
_geom_bond_site_symmetry_2
_geom_bond_publ_flag
Zn1 O3 1.932(3) . ?
Zn1 O2 1.939(3) . ?
Zn1 N3 2.008(4) . ?
Zn1 N4 2.009(4) . ?
Zn2 O6 1.920(4) . ?
Zn2 O5 1.929(4) . ?
Zn2 N2 1.998(4) . ?
Zn2 N1 1.999(4) . ?
C1 C2 1.389(7) . ?
C1 O1 1.395(5) . ?
C1 C6 1.397(7) . ?
C2 C3 1.377(7) . ?
C2 H2 0.9300 . ?
C3 C4 1.376(8) . ?
C3 H3 0.9300 . ?
C4 C5 1.376(8) . ?
C4 H4 0.9300 . ?
C5 C6 1.397(7) . ?
C5 H5 0.9300 . ?
C6 N1 1.421(6) . ?
C7 C8 1.385(6) . ?
C7 C12 1.395(7) . ?
C7 O1 1.396(5) . ?
C8 C9 1.377(8) . ?
C8 H8 0.9300 . ?
C9 C10 1.372(8) . ?
C9 H9 0.9300 . ?
C10 C11 1.376(7) . ?
C10 H10 0.9300 . ?
C11 C12 1.393(7) . ?
C11 H11 0.9300 . ?
C12 N4 1.427(6) . ?
C13 C18 1.383(7) . ?
C13 C14 1.390(7) . ?
C13 N2 1.435(6) . ?
C14 C15 1.379(8) . ?
C14 H14 0.9300 . ?
C15 C16 1.361(8) . ?
C15 H15 0.9300 . ?
C16 C17 1.366(8) . ?
C16 H16 0.9300 . ?
C17 C18 1.392(7) . ?
C17 H17 0.9300 . ?
C18 O4 1.401(6) . ?
C19 C20 1.385(7) . ?
C19 O4 1.391(6) . ?
C19 C24 1.404(7) . ?
C20 C21 1.380(7) . ?
C20 N3 1.441(6) . ?
C21 C22 1.381(8) . ?
C21 H21 0.9300 . ?
C22 C23 1.371(9) . ?
C22 H22 0.9300 . ?
C23 C24 1.380(8) . ?
C23 H23 0.9300 . ?
C24 H24 0.9300 . ?
C25 N3 1.306(6) . ?
C25 C26 1.418(7) . ?
C25 H25 0.9300 . ?
C26 C31 1.420(7) . ?
C26 C27 1.423(7) . ?
C27 C28 1.369(7) . ?
C27 H27 0.9300 . ?
C28 C29 1.403(7) . ?
C28 C36 1.530(7) . ?
C29 C30 1.379(7) . ?
C29 H29 0.9300 . ?
C30 C31 1.445(7) . ?
C30 C32 1.535(7) . ?
C31 O2 1.298(6) . ?
C32 C33 1.523(9) . ?
C32 C35 1.531(8) . ?
C32 C34 1.536(9) . ?
C33 H33A 0.9600 . ?
C33 H33B 0.9600 . ?
C33 H33C 0.9600 . ?
C34 H34A 0.9600 . ?
C34 H34B 0.9600 . ?
C34 H34C 0.9600 . ?
C35 H35A 0.9600 . ?
C35 H35B 0.9600 . ?
C35 H35C 0.9600 . ?
C36 C37 1.508(9) . ?
C36 C38 1.526(9) . ?
C36 C39 1.547(10) . ?
C37 H37A 0.9600 . ?
C37 H37B 0.9600 . ?
C37 H37C 0.9600 . ?
C38 H38A 0.9600 . ?
C38 H38B 0.9600 . ?
C38 H38C 0.9600 . ?
C39 H39A 0.9600 . ?
C39 H39B 0.9600 . ?
C39 H39C 0.9600 . ?
C40 N4 1.302(6) . ?
C40 C41 1.431(7) . ?
C40 H40 0.9300 . ?
C41 C46 1.415(7) . ?
C41 C42 1.422(7) . ?
C42 C43 1.371(7) . ?
C42 H42 0.9300 . ?
C43 C44 1.409(8) . ?
C43 C51 1.529(8) . ?
C44 C45 1.379(7) . ?
C44 H44 0.9300 . ?
C45 C46 1.429(6) . ?
C45 C47 1.542(8) . ?
C46 O3 1.299(6) . ?
C47 C49 1.531(9) . ?
C47 C50 1.532(9) . ?
C47 C48 1.537(8) . ?
C48 H48A 0.9600 . ?
C48 H48B 0.9600 . ?
C48 H48C 0.9600 . ?
C49 H49A 0.9600 . ?
C49 H49B 0.9600 . ?
C49 H49C 0.9600 . ?
C50 H50A 0.9600 . ?
C50 H50B 0.9600 . ?
C50 H50C 0.9600 . ?
C51 C52 1.491(10) . ?
C51 C54 1.493(12) . ?
C51 C53 1.530(13) . ?
C52 H52A 0.9600 . ?
C52 H52B 0.9600 . ?
C52 H52C 0.9600 . ?
C53 H53A 0.9600 . ?
C53 H53B 0.9600 . ?
C53 H53C 0.9600 . ?
C54 H54A 0.9600 . ?
C54 H54B 0.9600 . ?
C54 H54C 0.9600 . ?
C55 N2 1.295(6) . ?
C55 C56 1.437(7) . ?
C55 H55 0.9300 . ?
C56 C61 1.416(7) . ?
C56 C57 1.424(7) . ?
C57 O6 1.305(6) . ?
C57 C58 1.436(7) . ?
C58 C59 1.379(8) . ?
C58 C66 1.540(8) . ?
C59 C60 1.410(8) . ?
C59 H59 0.9300 . ?
C60 C61 1.361(7) . ?
C60 C62 1.530(8) . ?
C61 H61 0.9300 . ?
C62 C65 1.513(11) . ?
C62 C63 1.523(9) . ?
C62 C64 1.542(10) . ?
C63 H63A 0.9600 . ?
C63 H63B 0.9600 . ?
C63 H63C 0.9600 . ?
C64 H64A 0.9600 . ?
C64 H64B 0.9600 . ?
C64 H64C 0.9600 . ?
C65 H65A 0.9600 . ?
C65 H65B 0.9600 . ?
C65 H65C 0.9600 . ?
C66 C69 1.526(12) . ?
C66 C67 1.539(11) . ?
C66 C68 1.547(9) . ?
C67 H67A 0.9600 . ?
C67 H67B 0.9600 . ?
C67 H67C 0.9600 . ?
C68 H68A 0.9600 . ?
C68 H68B 0.9600 . ?
C68 H68C 0.9600 . ?
C69 H69A 0.9600 . ?
C69 H69B 0.9600 . ?
C69 H69C 0.9600 . ?
C70 N1 1.304(6) . ?
C70 C71 1.419(7) . ?
C70 H70 0.9300 . ?
C71 C72 1.418(7) . ?
C71 C76 1.419(7) . ?
C72 C73 1.363(7) . ?
C72 H72 0.9300 . ?
C73 C74 1.409(8) . ?
C73 C81 1.516(9) . ?
C74 C75 1.366(8) . ?
C74 H74 0.9300 . ?
C75 C76 1.446(7) . ?
C75 C77 1.540(8) . ?
C76 O5 1.292(6) . ?
C77 C80 1.532(9) . ?
C77 C79 1.535(9) . ?
C77 C78 1.542(9) . ?
C78 H78A 0.9600 . ?
C78 H78B 0.9600 . ?
C78 H78C 0.9600 . ?
C79 H79A 0.9600 . ?
C79 H79B 0.9600 . ?
C79 H79C 0.9600 . ?
C80 H80A 0.9600 . ?
C80 H80B 0.9600 . ?
C80 H80C 0.9600 . ?
C81 C84 1.401(14) . ?
C81 C83 1.402(13) . ?
C81 C82 1.485(13) . ?
C82 H82A 0.9600 . ?
C82 H82B 0.9600 . ?
C82 H82C 0.9600 . ?
C83 H83A 0.9600 . ?
C83 H83B 0.9600 . ?
C83 H83C 0.9600 . ?
C84 H84A 0.9600 . ?
C84 H84B 0.9600 . ?
C84 H84C 0.9600 . ?
C183 C184 1.376(19) . ?
C183 C188 1.380(19) . ?
C183 C189 1.494(19) . ?
C184 C185 1.401(18) . ?
C184 H184 0.9300 . ?
C185 C186 1.347(18) . ?
C185 H185 0.9300 . ?
C186 C187 1.429(18) . ?
C186 H186 0.9300 . ?
C187 C188 1.380(19) . ?
C187 H187 0.9300 . ?
C188 H188 0.9300 . ?
C189 H18A 0.9600 . ?
C189 H18B 0.9600 . ?
C189 H18C 0.9600 . ?
C1A C2A 1.357(17) . ?
C1A C6A 1.373(17) . ?
C1A C7A 1.515(17) . ?
C2A C3A 1.389(17) . ?
C2A H2A 0.9300 . ?
C3A C4A 1.421(17) . ?
C3A H3A 0.9300 . ?
C4A C5A 1.347(17) . ?
C4A H4A 0.9300 . ?
C5A C6A 1.376(17) . ?
C5A H5A 0.9300 . ?
C6A H6A 0.9300 . ?
C7A H7A1 0.9600 . ?
C7A H7A2 0.9600 . ?
C7A H7A3 0.9600 . ?
C176 C181 1.364(16) . ?
C176 C177 1.390(17) . ?
C176 C182 1.517(17) . ?
C177 C178 1.372(17) . ?
C177 H177 0.9300 . ?
C178 C179 1.409(18) . ?
C178 H178 0.9300 . ?
C179 C180 1.348(17) . ?
C179 H179 0.9300 . ?
C180 C181 1.415(17) . ?
C180 H180 0.9300 . ?
C181 H181 0.9300 . ?
C182 H18D 0.9600 . ?
C182 H18E 0.9600 . ?
C182 H18F 0.9600 . ?
C1D C2D 1.403(10) . ?
C1D C6D 1.408(10) . ?
C1D C7D 1.535(19) . ?
C2D C3D 1.402(10) . ?
C2D H2D 0.9300 . ?
C3D C4D 1.387(10) . ?
C3D H3D 0.9300 . ?
C4D C5D 1.395(10) . ?
C4D C6D 1.95(6) . ?
C4D H4D 0.9300 . ?
C5D C6D 1.397(10) . ?
C5D H5D 0.9300 . ?
C6D H6D 0.9300 . ?
C7D H7D1 0.9600 . ?
C7D H7D2 0.9600 . ?
C7D H7D3 0.9600 . ?
C190 C191 1.363(19) . ?
C190 C195 1.394(18) . ?
C190 C196 1.524(18) . ?
C191 C192 1.395(19) . ?
C191 H191 0.9300 . ?
C192 C193 1.431(18) . ?
C192 H192 0.9300 . ?
C193 C194 1.343(18) . ?
C193 H193 0.9300 . ?
C194 C195 1.377(18) . ?
C194 H194 0.9300 . ?
C195 H195 0.9300 . ?
C196 H19A 0.9600 . ?
C196 H19B 0.9600 . ?
C196 H19C 0.9600 . ?
C1C C6C 1.372(18) . ?
C1C C2C 1.380(19) . ?
C1C C7C 1.521(18) . ?
C2C C3C 1.382(19) . ?
C2C H2C 0.9300 . ?
C3C C4C 1.414(18) . ?
C3C H3C 0.9300 . ?
C4C C5C 1.354(18) . ?
C4C H4C 0.9300 . ?
C5C C6C 1.406(18) . ?
C5C H5C 0.9300 . ?
C6C H6C 0.9300 . ?
C7C H7C1 0.9600 . ?
C7C H7C2 0.9600 . ?
C7C H7C3 0.9600 . ?
Zn3 O12 1.920(4) . ?
Zn3 O11 1.922(3) . ?
Zn3 N6 2.003(4) . ?
Zn3 N5 2.003(4) . ?
Zn4 O9 1.933(3) . ?
Zn4 O10 1.939(3) . ?
Zn4 N8 2.005(4) . ?
Zn4 N7 2.007(4) . ?
C85 C86 1.394(7) . ?
C85 C90 1.401(7) . ?
C85 N5 1.417(6) . ?
C86 C87 1.383(7) . ?
C86 O7 1.399(5) . ?
C87 C88 1.370(7) . ?
C87 H87 0.9300 . ?
C88 C89 1.375(8) . ?
C88 H88 0.9300 . ?
C89 C90 1.382(8) . ?
C89 H89 0.9300 . ?
C90 H90 0.9300 . ?
C91 C96 1.373(6) . ?
C91 C92 1.397(6) . ?
C91 O7 1.400(5) . ?
C92 C93 1.372(8) . ?
C92 H92 0.9300 . ?
C93 C94 1.364(8) . ?
C93 H93 0.9300 . ?
C94 C95 1.385(7) . ?
C94 H94 0.9300 . ?
C95 C96 1.396(7) . ?
C95 H95 0.9300 . ?
C96 N7 1.435(6) . ?
C97 C98 1.383(7) . ?
C97 C102 1.390(7) . ?
C97 N6 1.428(6) . ?
C98 C99 1.393(7) . ?
C98 H98 0.9300 . ?
C99 C100 1.360(8) . ?
C99 H99 0.9300 . ?
C100 C101 1.378(8) . ?
C100 H100 0.9300 . ?
C101 C102 1.396(6) . ?
C101 H101 0.9300 . ?
C102 O8 1.389(6) . ?
C103 C108 1.386(7) . ?
C103 O8 1.390(6) . ?
C103 C104 1.395(7) . ?
C104 C105 1.393(7) . ?
C104 N8 1.431(6) . ?
C105 C106 1.381(8) . ?
C105 H105 0.9300 . ?
C106 C107 1.374(9) . ?
C106 H106 0.9300 . ?
C107 C108 1.376(8) . ?
C107 H107 0.9300 . ?
C108 H108 0.9300 . ?
C109 N7 1.297(6) . ?
C109 C110 1.434(7) . ?
C109 H109 0.9300 . ?
C110 C115 1.411(7) . ?
C110 C111 1.420(7) . ?
C111 C112 1.363(7) . ?
C111 H111 0.9300 . ?
C112 C113 1.396(8) . ?
C112 C120 1.538(8) . ?
C113 C114 1.379(7) . ?
C113 H113 0.9300 . ?
C114 C115 1.442(6) . ?
C114 C116 1.536(8) . ?
C115 O9 1.304(6) . ?
C116 C118 1.530(9) . ?
C116 C119 1.543(9) . ?
C116 C117 1.545(8) . ?
C117 H11A 0.9600 . ?
C117 H11B 0.9600 . ?
C117 H11C 0.9600 . ?
C118 H11D 0.9600 . ?
C118 H11E 0.9600 . ?
C118 H11F 0.9600 . ?
C119 H11G 0.9600 . ?
C119 H11H 0.9600 . ?
C119 H11I 0.9600 . ?
C120 C123 1.471(12) . ?
C120 C121 1.487(10) . ?
C120 C122 1.542(13) . ?
C121 H12A 0.9600 . ?
C121 H12B 0.9600 . ?
C121 H12C 0.9600 . ?
C122 H12D 0.9600 . ?
C122 H12E 0.9600 . ?
C122 H12F 0.9600 . ?
C123 H12G 0.9600 . ?
C123 H12H 0.9600 . ?
C123 H12I 0.9600 . ?
C124 N8 1.297(6) . ?
C124 C125 1.425(7) . ?
C124 H124 0.9300 . ?
C125 C126 1.406(7) . ?
C125 C130 1.428(7) . ?
C126 C127 1.361(8) . ?
C126 H126 0.9300 . ?
C127 C128 1.408(8) . ?
C127 C135 1.525(9) . ?
C128 C129 1.375(8) . ?
C128 H128 0.9300 . ?
C129 C130 1.440(7) . ?
C129 C131 1.541(8) . ?
C130 O10 1.293(6) . ?
C131 C133 1.521(9) . ?
C131 C134 1.535(9) . ?
C131 C132 1.546(9) . ?
C132 H13A 0.9600 . ?
C132 H13B 0.9600 . ?
C132 H13C 0.9600 . ?
C133 H13D 0.9600 . ?
C133 H13E 0.9600 . ?
C133 H13F 0.9600 . ?
C134 H13G 0.9600 . ?
C134 H13H 0.9600 . ?
C134 H13I 0.9600 . ?
C135 C138 1.453(14) . ?
C135 C136 1.457(12) . ?
C135 C137 1.472(14) . ?
C136 H13J 0.9600 . ?
C136 H13K 0.9600 . ?
C136 H13L 0.9600 . ?
C137 H13M 0.9600 . ?
C137 H13N 0.9600 . ?
C137 H13O 0.9600 . ?
C138 H13P 0.9600 . ?
C138 H13Q 0.9600 . ?
C138 H13R 0.9600 . ?
C139 N5 1.304(6) . ?
C139 C140 1.418(7) . ?
C139 H139 0.9300 . ?
C140 C141 1.419(7) . ?
C140 C145 1.425(7) . ?
C141 C142 1.363(7) . ?
C141 H141 0.9300 . ?
C142 C143 1.400(8) . ?
C142 C150 1.520(9) . ?
C143 C144 1.373(8) . ?
C143 H143 0.9300 . ?
C144 C145 1.434(7) . ?
C144 C146 1.537(8) . ?
C145 O11 1.300(6) . ?
C146 C147 1.532(9) . ?
C146 C148 1.537(9) . ?
C146 C149 1.543(9) . ?
C147 H14A 0.9600 . ?
C147 H14B 0.9600 . ?
C147 H14C 0.9600 . ?
C148 H14D 0.9600 . ?
C148 H14E 0.9600 . ?
C148 H14F 0.9600 . ?
C149 H14G 0.9600 . ?
C149 H14H 0.9600 . ?
C149 H14I 0.9600 . ?
C150 C153 1.389(11) . ?
C150 C151 1.456(13) . ?
C150 C152 1.563(15) . ?
C151 H15A 0.9600 . ?
C151 H15B 0.9600 . ?
C151 H15C 0.9600 . ?
C152 H15D 0.9600 . ?
C152 H15E 0.9600 . ?
C152 H15F 0.9600 . ?
C153 H15G 0.9600 . ?
C153 H15H 0.9600 . ?
C153 H15I 0.9600 . ?
C154 N6 1.301(6) . ?
C154 C155 1.420(6) . ?
C154 H154 0.9300 . ?
C155 C160 1.420(7) . ?
C155 C156 1.427(7) . ?
C156 O12 1.298(6) . ?
C156 C157 1.427(7) . ?
C157 C158 1.373(7) . ?
C157 C161 1.532(8) . ?
C158 C159 1.406(7) . ?
C158 H158 0.9300 . ?
C159 C160 1.376(7) . ?
C159 C165 1.533(7) . ?
C160 H160 0.9300 . ?
C161 C162 1.525(10) . ?
C161 C163 1.539(10) . ?
C161 C164 1.542(8) . ?
C162 H16A 0.9600 . ?
C162 H16B 0.9600 . ?
C162 H16C 0.9600 . ?
C163 H16D 0.9600 . ?
C163 H16E 0.9600 . ?
C163 H16F 0.9600 . ?
C164 H16G 0.9600 . ?
C164 H16H 0.9600 . ?
C164 H16I 0.9600 . ?
C165 C167 1.506(10) . ?
C165 C166 1.535(9) . ?
C165 C168 1.545(8) . ?
C166 H16J 0.9600 . ?
C166 H16K 0.9600 . ?
C166 H16L 0.9600 . ?
C167 H16M 0.9600 . ?
C167 H16N 0.9600 . ?
C167 H16O 0.9600 . ?
C168 H16P 0.9600 . ?
C168 H16Q 0.9600 . ?
C168 H16R 0.9600 . ?
C169 C174 1.358(17) . ?
C169 C170 1.376(17) . ?
C169 C175 1.516(18) . ?
C170 C171 1.400(17) . ?
C170 H170 0.9300 . ?
C171 C172 1.442(17) . ?
C171 H171 0.9300 . ?
C172 C173 1.322(17) . ?
C172 H172 0.9300 . ?
C173 C174 1.380(17) . ?
C173 H173 0.9300 . ?
C174 H174 0.9300 . ?
C175 H17A 0.9600 . ?
C175 H17B 0.9600 . ?
C175 H17C 0.9600 . ?
C1B C2B 1.359(19) . ?
C1B C6B 1.387(19) . ?
C1B C7B 1.492(19) . ?
C1B C5B 2.00(5) . ?
C2B C3B 1.373(19) . ?
C2B H2B 0.9300 . ?
C3B C4B 1.368(19) . ?
C3B H3B 0.9300 . ?
C4B C5B 1.450(19) . ?
C4B H4B 0.9300 . ?
C5B C6B 1.410(19) . ?
C5B H5B 0.9300 . ?
C6B H6B 0.9300 . ?
C7B H7B1 0.9600 . ?
C7B H7B2 0.9600 . ?
C7B H7B3 0.9600 . ?

loop_
_geom_torsion_atom_site_label_1
_geom_torsion_atom_site_label_2
_geom_torsion_atom_site_label_3
_geom_torsion_atom_site_label_4
_geom_torsion
_geom_torsion_site_symmetry_1
_geom_torsion_site_symmetry_2
_geom_torsion_site_symmetry_3
_geom_torsion_site_symmetry_4
_geom_torsion_publ_flag
O1 C1 C2 C3 -177.0(5) . . . . ?
C6 C1 C2 C3 -1.9(8) . . . . ?
C1 C2 C3 C4 -0.4(9) . . . . ?
C2 C3 C4 C5 1.0(9) . . . . ?
C3 C4 C5 C6 0.7(9) . . . . ?
C4 C5 C6 C1 -2.9(8) . . . . ?
C4 C5 C6 N1 178.5(5) . . . . ?
C2 C1 C6 C5 3.5(7) . . . . ?
O1 C1 C6 C5 178.8(4) . . . . ?
C2 C1 C6 N1 -177.9(4) . . . . ?
O1 C1 C6 N1 -2.5(7) . . . . ?
C12 C7 C8 C9 -3.8(8) . . . . ?
O1 C7 C8 C9 -178.6(5) . . . . ?
C7 C8 C9 C10 2.0(9) . . . . ?
C8 C9 C10 C11 0.0(10) . . . . ?
C9 C10 C11 C12 -0.3(9) . . . . ?
C10 C11 C12 C7 -1.4(8) . . . . ?
C10 C11 C12 N4 -178.8(5) . . . . ?
C8 C7 C12 C11 3.4(7) . . . . ?
O1 C7 C12 C11 178.5(4) . . . . ?
C8 C7 C12 N4 -179.1(5) . . . . ?
O1 C7 C12 N4 -4.0(7) . . . . ?
C18 C13 C14 C15 -2.1(8) . . . . ?
N2 C13 C14 C15 -179.5(5) . . . . ?
C13 C14 C15 C16 -0.8(10) . . . . ?
C14 C15 C16 C17 2.2(10) . . . . ?
C15 C16 C17 C18 -0.7(9) . . . . ?
C14 C13 C18 C17 3.5(8) . . . . ?
N2 C13 C18 C17 -179.0(5) . . . . ?
C14 C13 C18 O4 179.2(5) . . . . ?
N2 C13 C18 O4 -3.3(7) . . . . ?
C16 C17 C18 C13 -2.2(8) . . . . ?
C16 C17 C18 O4 -177.7(5) . . . . ?
O4 C19 C20 C21 178.2(4) . . . . ?
C24 C19 C20 C21 3.8(7) . . . . ?
O4 C19 C20 N3 -3.3(6) . . . . ?
C24 C19 C20 N3 -177.8(4) . . . . ?
C19 C20 C21 C22 -3.7(8) . . . . ?
N3 C20 C21 C22 177.9(5) . . . . ?
C20 C21 C22 C23 1.4(10) . . . . ?
C21 C22 C23 C24 0.7(10) . . . . ?
C22 C23 C24 C19 -0.5(9) . . . . ?
C20 C19 C24 C23 -1.7(7) . . . . ?
O4 C19 C24 C23 -176.0(5) . . . . ?
N3 C25 C26 C31 -1.5(9) . . . . ?
N3 C25 C26 C27 178.1(5) . . . . ?
C25 C26 C27 C28 -178.5(5) . . . . ?
C31 C26 C27 C28 1.1(8) . . . . ?
C26 C27 C28 C29 -1.1(8) . . . . ?
C26 C27 C28 C36 178.2(5) . . . . ?
C27 C28 C29 C30 -0.3(9) . . . . ?
C36 C28 C29 C30 -179.7(6) . . . . ?
C28 C29 C30 C31 1.7(9) . . . . ?
C28 C29 C30 C32 178.8(6) . . . . ?
C25 C26 C31 O2 1.4(8) . . . . ?
C27 C26 C31 O2 -178.1(5) . . . . ?
C25 C26 C31 C30 179.8(5) . . . . ?
C27 C26 C31 C30 0.3(7) . . . . ?
C29 C30 C31 O2 176.9(5) . . . . ?
C32 C30 C31 O2 -0.3(8) . . . . ?
C29 C30 C31 C26 -1.6(7) . . . . ?
C32 C30 C31 C26 -178.7(5) . . . . ?
C29 C30 C32 C33 124.9(6) . . . . ?
C31 C30 C32 C33 -58.0(7) . . . . ?
C29 C30 C32 C35 5.4(9) . . . . ?
C31 C30 C32 C35 -177.5(6) . . . . ?
C29 C30 C32 C34 -114.3(6) . . . . ?
C31 C30 C32 C34 62.7(7) . . . . ?
C27 C28 C36 C37 124.7(7) . . . . ?
C29 C28 C36 C37 -56.0(8) . . . . ?
C27 C28 C36 C38 1.9(9) . . . . ?
C29 C28 C36 C38 -178.8(6) . . . . ?
C27 C28 C36 C39 -115.9(7) . . . . ?
C29 C28 C36 C39 63.4(8) . . . . ?
N4 C40 C41 C46 -3.1(9) . . . . ?
N4 C40 C41 C42 176.9(5) . . . . ?
C46 C41 C42 C43 0.5(8) . . . . ?
C40 C41 C42 C43 -179.6(5) . . . . ?
C41 C42 C43 C44 -0.1(9) . . . . ?
C41 C42 C43 C51 178.9(6) . . . . ?
C42 C43 C44 C45 -0.7(9) . . . . ?
C51 C43 C44 C45 -179.7(6) . . . . ?
C43 C44 C45 C46 1.0(9) . . . . ?
C43 C44 C45 C47 -179.8(6) . . . . ?
C42 C41 C46 O3 -179.1(5) . . . . ?
C40 C41 C46 O3 0.9(8) . . . . ?
C42 C41 C46 C45 -0.1(7) . . . . ?
C40 C41 C46 C45 179.9(5) . . . . ?
C44 C45 C46 O3 178.4(5) . . . . ?
C47 C45 C46 O3 -0.8(8) . . . . ?
C44 C45 C46 C41 -0.6(8) . . . . ?
C47 C45 C46 C41 -179.8(5) . . . . ?
C44 C45 C47 C49 120.4(6) . . . . ?
C46 C45 C47 C49 -60.4(7) . . . . ?
C44 C45 C47 C50 -117.8(6) . . . . ?
C46 C45 C47 C50 61.5(7) . . . . ?
C44 C45 C47 C48 1.2(8) . . . . ?
C46 C45 C47 C48 -179.6(5) . . . . ?
C42 C43 C51 C52 141.7(8) . . . . ?
C44 C43 C51 C52 -39.3(11) . . . . ?
C42 C43 C51 C54 16.9(12) . . . . ?
C44 C43 C51 C54 -164.2(9) . . . . ?
C42 C43 C51 C53 -100.5(9) . . . . ?
C44 C43 C51 C53 78.4(9) . . . . ?
N2 C55 C56 C61 175.0(5) . . . . ?
N2 C55 C56 C57 -4.6(9) . . . . ?
C61 C56 C57 O6 -177.9(5) . . . . ?
C55 C56 C57 O6 1.6(9) . . . . ?
C61 C56 C57 C58 0.3(8) . . . . ?
C55 C56 C57 C58 179.9(5) . . . . ?
O6 C57 C58 C59 178.2(5) . . . . ?
C56 C57 C58 C59 -0.1(8) . . . . ?
O6 C57 C58 C66 -2.6(9) . . . . ?
C56 C57 C58 C66 179.1(6) . . . . ?
C57 C58 C59 C60 -0.9(9) . . . . ?
C66 C58 C59 C60 179.9(6) . . . . ?
C58 C59 C60 C61 1.7(9) . . . . ?
C58 C59 C60 C62 -178.3(6) . . . . ?
C59 C60 C61 C56 -1.4(8) . . . . ?
C62 C60 C61 C56 178.6(6) . . . . ?
C57 C56 C61 C60 0.5(8) . . . . ?
C55 C56 C61 C60 -179.1(5) . . . . ?
C61 C60 C62 C65 103.2(8) . . . . ?
C59 C60 C62 C65 -76.8(9) . . . . ?
C61 C60 C62 C63 -17.6(9) . . . . ?
C59 C60 C62 C63 162.5(6) . . . . ?
C61 C60 C62 C64 -134.9(7) . . . . ?
C59 C60 C62 C64 45.2(9) . . . . ?
C59 C58 C66 C69 -119.8(7) . . . . ?
C57 C58 C66 C69 61.0(9) . . . . ?
C59 C58 C66 C67 117.2(7) . . . . ?
C57 C58 C66 C67 -62.0(9) . . . . ?
C59 C58 C66 C68 -0.9(11) . . . . ?
C57 C58 C66 C68 180.0(7) . . . . ?
N1 C70 C71 C72 -177.5(5) . . . . ?
N1 C70 C71 C76 2.8(8) . . . . ?
C70 C71 C72 C73 179.4(5) . . . . ?
C76 C71 C72 C73 -0.9(8) . . . . ?
C71 C72 C73 C74 1.2(9) . . . . ?
C71 C72 C73 C81 -178.5(6) . . . . ?
C72 C73 C74 C75 -0.4(9) . . . . ?
C81 C73 C74 C75 179.3(6) . . . . ?
C73 C74 C75 C76 -0.7(9) . . . . ?
C73 C74 C75 C77 179.6(6) . . . . ?
C72 C71 C76 O5 179.9(5) . . . . ?
C70 C71 C76 O5 -0.4(8) . . . . ?
C72 C71 C76 C75 -0.3(7) . . . . ?
C70 C71 C76 C75 179.4(5) . . . . ?
C74 C75 C76 O5 -179.1(5) . . . . ?
C77 C75 C76 O5 0.6(7) . . . . ?
C74 C75 C76 C71 1.0(7) . . . . ?
C77 C75 C76 C71 -179.2(5) . . . . ?
C74 C75 C77 C80 -119.0(7) . . . . ?
C76 C75 C77 C80 61.2(7) . . . . ?
C74 C75 C77 C79 118.6(6) . . . . ?
C76 C75 C77 C79 -61.1(7) . . . . ?
C74 C75 C77 C78 -0.7(9) . . . . ?
C76 C75 C77 C78 179.6(6) . . . . ?
C72 C73 C81 C84 87.2(13) . . . . ?
C74 C73 C81 C84 -92.5(13) . . . . ?
C72 C73 C81 C83 -150.6(12) . . . . ?
C74 C73 C81 C83 29.7(14) . . . . ?
C72 C73 C81 C82 -31.2(12) . . . . ?
C74 C73 C81 C82 149.1(9) . . . . ?
C71 C70 N1 C6 173.1(5) . . . . ?
C71 C70 N1 Zn2 -3.3(7) . . . . ?
C5 C6 N1 C70 -31.7(7) . . . . ?
C1 C6 N1 C70 149.7(5) . . . . ?
C5 C6 N1 Zn2 144.5(4) . . . . ?
C1 C6 N1 Zn2 -34.1(6) . . . . ?
C56 C55 N2 C13 173.1(5) . . . . ?
C56 C55 N2 Zn2 -2.3(7) . . . . ?
C18 C13 N2 C55 146.9(5) . . . . ?
C14 C13 N2 C55 -35.7(7) . . . . ?
C18 C13 N2 Zn2 -37.7(6) . . . . ?
C14 C13 N2 Zn2 139.6(4) . . . . ?
C26 C25 N3 C20 175.1(5) . . . . ?
C26 C25 N3 Zn1 -2.2(7) . . . . ?
C21 C20 N3 C25 -32.4(7) . . . . ?
C19 C20 N3 C25 149.2(5) . . . . ?
C21 C20 N3 Zn1 144.9(4) . . . . ?
C19 C20 N3 Zn1 -33.5(6) . . . . ?
C41 C40 N4 C12 173.1(5) . . . . ?
C41 C40 N4 Zn1 -0.1(7) . . . . ?
C11 C12 N4 C40 -33.5(7) . . . . ?
C7 C12 N4 C40 149.2(5) . . . . ?
C11 C12 N4 Zn1 139.6(4) . . . . ?
C7 C12 N4 Zn1 -37.8(6) . . . . ?
C2 C1 O1 C7 -34.5(6) . . . . ?
C6 C1 O1 C7 150.2(4) . . . . ?
C8 C7 O1 C1 -38.9(6) . . . . ?
C12 C7 O1 C1 146.1(4) . . . . ?
C26 C31 O2 Zn1 2.6(7) . . . . ?
C30 C31 O2 Zn1 -175.8(3) . . . . ?
C41 C46 O3 Zn1 4.2(7) . . . . ?
C45 C46 O3 Zn1 -174.8(4) . . . . ?
C20 C19 O4 C18 148.5(4) . . . . ?
C24 C19 O4 C18 -37.1(6) . . . . ?
C13 C18 O4 C19 147.2(4) . . . . ?
C17 C18 O4 C19 -37.1(6) . . . . ?
C71 C76 O5 Zn2 -0.8(7) . . . . ?
C75 C76 O5 Zn2 179.3(3) . . . . ?
C56 C57 O6 Zn2 8.1(8) . . . . ?
C58 C57 O6 Zn2 -170.1(4) . . . . ?
C188 C183 C184 C185 -3(6) . . . . ?
C189 C183 C184 C185 -176(3) . . . . ?
C183 C184 C185 C186 2(5) . . . . ?
C184 C185 C186 C187 2(4) . . . . ?
C185 C186 C187 C188 -7(6) . . . . ?
C184 C183 C188 C187 0(7) . . . . ?
C189 C183 C188 C187 175(4) . . . . ?
C186 C187 C188 C183 6(8) . . . . ?
C6A C1A C2A C3A -1(5) . . . . ?
C7A C1A C2A C3A -178(3) . . . . ?
C1A C2A C3A C4A 2(6) . . . . ?
C2A C3A C4A C5A -2(4) . . . . ?
C3A C4A C5A C6A 1(4) . . . . ?
C2A C1A C6A C5A 0(4) . . . . ?
C7A C1A C6A C5A 176(2) . . . . ?
C4A C5A C6A C1A -1(4) . . . . ?
C181 C176 C177 C178 2(4) . . . . ?
C182 C176 C177 C178 -179(2) . . . . ?
C176 C177 C178 C179 -9(3) . . . . ?
C177 C178 C179 C180 16(4) . . . . ?
C178 C179 C180 C181 -12(4) . . . . ?
C177 C176 C181 C180 2(4) . . . . ?
C182 C176 C181 C180 -177(2) . . . . ?
C179 C180 C181 C176 2(4) . . . . ?
C6D C1D C2D C3D 4(6) . . . . ?
C7D C1D C2D C3D -163(5) . . . . ?
C1D C2D C3D C4D -11(5) . . . . ?
C2D C3D C4D C5D 22(8) . . . . ?
C2D C3D C4D C6D 11(4) . . . . ?
C3D C4D C5D C6D -15(7) . . . . ?
C4D C5D C6D C1D 4(8) . . . . ?
C2D C1D C6D C5D -1(10) . . . . ?
C7D C1D C6D C5D 171(6) . . . . ?
C2D C1D C6D C4D 1(6) . . . . ?
C7D C1D C6D C4D 174(3) . . . . ?
C195 C190 C191 C192 26(7) . . . . ?
C196 C190 C191 C192 -175(4) . . . . ?
C190 C191 C192 C193 -9(7) . . . . ?
C191 C192 C193 C194 -7(5) . . . . ?
C192 C193 C194 C195 7(6) . . . . ?
C193 C194 C195 C190 8(6) . . . . ?
C191 C190 C195 C194 -24(5) . . . . ?
C196 C190 C195 C194 -176(3) . . . . ?
C6C C1C C2C C3C 17(6) . . . . ?
C7C C1C C2C C3C -163(3) . . . . ?
C1C C2C C3C C4C -21(8) . . . . ?
C2C C3C C4C C5C 10(7) . . . . ?
C3C C4C C5C C6C 2(4) . . . . ?
C2C C1C C6C C5C -12(6) . . . . ?
C7C C1C C6C C5C 169(3) . . . . ?
C4C C5C C6C C1C 0(6) . . . . ?
C90 C85 C86 C87 -3.7(8) . . . . ?
N5 C85 C86 C87 178.9(5) . . . . ?
C90 C85 C86 O7 179.0(5) . . . . ?
N5 C85 C86 O7 1.6(7) . . . . ?
C85 C86 C87 C88 2.4(8) . . . . ?
O7 C86 C87 C88 179.6(5) . . . . ?
C86 C87 C88 C89 0.2(9) . . . . ?
C87 C88 C89 C90 -1.2(10) . . . . ?
C88 C89 C90 C85 -0.3(10) . . . . ?
C86 C85 C90 C89 2.7(9) . . . . ?
N5 C85 C90 C89 180.0(5) . . . . ?
C96 C91 C92 C93 3.5(8) . . . . ?
O7 C91 C92 C93 178.0(5) . . . . ?
C91 C92 C93 C94 -0.2(9) . . . . ?
C92 C93 C94 C95 -1.9(10) . . . . ?
C93 C94 C95 C96 0.7(9) . . . . ?
C92 C91 C96 C95 -4.6(7) . . . . ?
O7 C91 C96 C95 -179.3(4) . . . . ?
C92 C91 C96 N7 178.2(4) . . . . ?
O7 C91 C96 N7 3.5(7) . . . . ?
C94 C95 C96 C91 2.5(8) . . . . ?
C94 C95 C96 N7 179.7(5) . . . . ?
C102 C97 C98 C99 3.2(8) . . . . ?
N6 C97 C98 C99 179.5(5) . . . . ?
C97 C98 C99 C100 -0.3(10) . . . . ?
C98 C99 C100 C101 -1.3(10) . . . . ?
C99 C100 C101 C102 -0.2(9) . . . . ?
C98 C97 C102 O8 -179.8(5) . . . . ?
N6 C97 C102 O8 3.9(7) . . . . ?
C98 C97 C102 C101 -4.7(8) . . . . ?
N6 C97 C102 C101 179.0(4) . . . . ?
C100 C101 C102 O8 178.2(5) . . . . ?
C100 C101 C102 C97 3.2(8) . . . . ?
C108 C103 C104 C105 -3.7(7) . . . . ?
O8 C103 C104 C105 -179.6(5) . . . . ?
C108 C103 C104 N8 177.9(4) . . . . ?
O8 C103 C104 N8 2.0(7) . . . . ?
C103 C104 C105 C106 3.7(9) . . . . ?
N8 C104 C105 C106 -178.0(5) . . . . ?
C104 C105 C106 C107 -1.3(10) . . . . ?
C105 C106 C107 C108 -1.1(10) . . . . ?
C106 C107 C108 C103 1.0(9) . . . . ?
O8 C103 C108 C107 177.1(5) . . . . ?
C104 C103 C108 C107 1.4(8) . . . . ?
N7 C109 C110 C115 1.5(9) . . . . ?
N7 C109 C110 C111 -177.7(5) . . . . ?
C115 C110 C111 C112 0.1(9) . . . . ?
C109 C110 C111 C112 179.3(5) . . . . ?
C110 C111 C112 C113 -1.1(9) . . . . ?
C110 C111 C112 C120 -178.9(6) . . . . ?
C111 C112 C113 C114 1.0(10) . . . . ?
C120 C112 C113 C114 178.9(6) . . . . ?
C112 C113 C114 C115 0.1(9) . . . . ?
C112 C113 C114 C116 179.2(6) . . . . ?
C111 C110 C115 O9 -179.9(5) . . . . ?
C109 C110 C115 O9 1.0(8) . . . . ?
C111 C110 C115 C114 1.1(7) . . . . ?
C109 C110 C115 C114 -178.0(5) . . . . ?
C113 C114 C115 O9 179.8(5) . . . . ?
C116 C114 C115 O9 0.7(8) . . . . ?
C113 C114 C115 C110 -1.2(7) . . . . ?
C116 C114 C115 C110 179.7(5) . . . . ?
C113 C114 C116 C118 -117.4(6) . . . . ?
C115 C114 C116 C118 61.7(7) . . . . ?
C113 C114 C116 C119 119.6(6) . . . . ?
C115 C114 C116 C119 -61.3(7) . . . . ?
C113 C114 C116 C117 0.7(8) . . . . ?
C115 C114 C116 C117 179.8(5) . . . . ?
C111 C112 C120 C123 -13.1(13) . . . . ?
C113 C112 C120 C123 169.2(9) . . . . ?
C111 C112 C120 C121 -140.0(8) . . . . ?
C113 C112 C120 C121 42.3(11) . . . . ?
C111 C112 C120 C122 103.2(9) . . . . ?
C113 C112 C120 C122 -74.5(9) . . . . ?
N8 C124 C125 C126 -179.3(5) . . . . ?
N8 C124 C125 C130 0.4(9) . . . . ?
C124 C125 C126 C127 179.4(6) . . . . ?
C130 C125 C126 C127 -0.3(9) . . . . ?
C125 C126 C127 C128 -0.7(10) . . . . ?
C125 C126 C127 C135 180.0(7) . . . . ?
C126 C127 C128 C129 1.5(11) . . . . ?
C135 C127 C128 C129 -179.1(7) . . . . ?
C127 C128 C129 C130 -1.4(10) . . . . ?
C127 C128 C129 C131 -179.1(6) . . . . ?
C126 C125 C130 O10 178.6(5) . . . . ?
C124 C125 C130 O10 -1.0(8) . . . . ?
C126 C125 C130 C129 0.4(8) . . . . ?
C124 C125 C130 C129 -179.2(5) . . . . ?
C128 C129 C130 O10 -177.9(5) . . . . ?
C131 C129 C130 O10 -0.1(8) . . . . ?
C128 C129 C130 C125 0.3(8) . . . . ?
C131 C129 C130 C125 178.1(5) . . . . ?
C128 C129 C131 C133 114.8(7) . . . . ?
C130 C129 C131 C133 -62.9(7) . . . . ?
C128 C129 C131 C134 -123.9(7) . . . . ?
C130 C129 C131 C134 58.3(7) . . . . ?
C128 C129 C131 C132 -4.4(9) . . . . ?
C130 C129 C131 C132 177.9(6) . . . . ?
C126 C127 C135 C138 -25.1(15) . . . . ?
C128 C127 C135 C138 155.5(12) . . . . ?
C126 C127 C135 C136 -151.1(9) . . . . ?
C128 C127 C135 C136 29.6(13) . . . . ?
C126 C127 C135 C137 91.7(11) . . . . ?
C128 C127 C135 C137 -87.7(11) . . . . ?
N5 C139 C140 C141 179.1(5) . . . . ?
N5 C139 C140 C145 1.2(9) . . . . ?
C139 C140 C141 C142 -177.7(5) . . . . ?
C145 C140 C141 C142 0.3(8) . . . . ?
C140 C141 C142 C143 -0.6(9) . . . . ?
C140 C141 C142 C150 179.9(6) . . . . ?
C141 C142 C143 C144 0.1(9) . . . . ?
C150 C142 C143 C144 179.6(7) . . . . ?
C142 C143 C144 C145 0.7(9) . . . . ?
C142 C143 C144 C146 -179.8(6) . . . . ?
C139 C140 C145 O11 -3.0(8) . . . . ?
C141 C140 C145 O11 179.2(5) . . . . ?
C139 C140 C145 C144 178.3(5) . . . . ?
C141 C140 C145 C144 0.5(7) . . . . ?
C143 C144 C145 O11 -179.7(5) . . . . ?
C146 C144 C145 O11 0.8(7) . . . . ?
C143 C144 C145 C140 -0.9(7) . . . . ?
C146 C144 C145 C140 179.6(5) . . . . ?
C143 C144 C146 C147 120.0(6) . . . . ?
C145 C144 C146 C147 -60.5(7) . . . . ?
C143 C144 C146 C148 -118.5(6) . . . . ?
C145 C144 C146 C148 61.0(7) . . . . ?
C143 C144 C146 C149 1.1(8) . . . . ?
C145 C144 C146 C149 -179.4(6) . . . . ?
C141 C142 C150 C153 -168.5(11) . . . . ?
C143 C142 C150 C153 11.9(15) . . . . ?
C141 C142 C150 C151 36.5(13) . . . . ?
C143 C142 C150 C151 -143.0(10) . . . . ?
C141 C142 C150 C152 -64.4(11) . . . . ?
C143 C142 C150 C152 116.0(10) . . . . ?
N6 C154 C155 C160 -174.1(5) . . . . ?
N6 C154 C155 C156 5.0(9) . . . . ?
C154 C155 C156 O12 -0.1(8) . . . . ?
C160 C155 C156 O12 179.0(5) . . . . ?
C154 C155 C156 C157 -178.9(5) . . . . ?
C160 C155 C156 C157 0.2(7) . . . . ?
O12 C156 C157 C158 -178.8(5) . . . . ?
C155 C156 C157 C158 0.1(8) . . . . ?
O12 C156 C157 C161 1.3(8) . . . . ?
C155 C156 C157 C161 -179.8(5) . . . . ?
C156 C157 C158 C159 0.3(9) . . . . ?
C161 C157 C158 C159 -179.8(6) . . . . ?
C157 C158 C159 C160 -0.9(9) . . . . ?
C157 C158 C159 C165 178.8(6) . . . . ?
C158 C159 C160 C155 1.2(8) . . . . ?
C165 C159 C160 C155 -178.6(5) . . . . ?
C154 C155 C160 C159 178.3(5) . . . . ?
C156 C155 C160 C159 -0.9(8) . . . . ?
C158 C157 C161 C162 122.2(7) . . . . ?
C156 C157 C161 C162 -57.9(8) . . . . ?
C158 C157 C161 C163 -115.3(7) . . . . ?
C156 C157 C161 C163 64.6(8) . . . . ?
C158 C157 C161 C164 1.6(9) . . . . ?
C156 C157 C161 C164 -178.5(6) . . . . ?
C160 C159 C165 C167 -111.4(7) . . . . ?
C158 C159 C165 C167 68.9(8) . . . . ?
C160 C159 C165 C166 12.3(9) . . . . ?
C158 C159 C165 C166 -167.5(6) . . . . ?
C160 C159 C165 C168 129.4(6) . . . . ?
C158 C159 C165 C168 -50.3(8) . . . . ?
C140 C139 N5 C85 -172.9(5) . . . . ?
C140 C139 N5 Zn3 1.5(7) . . . . ?
C86 C85 N5 C139 -148.5(5) . . . . ?
C90 C85 N5 C139 34.3(7) . . . . ?
C86 C85 N5 Zn3 37.3(6) . . . . ?
C90 C85 N5 Zn3 -139.9(4) . . . . ?
C155 C154 N6 C97 -172.8(5) . . . . ?
C155 C154 N6 Zn3 0.9(7) . . . . ?
C98 C97 N6 C154 34.8(7) . . . . ?
C102 C97 N6 C154 -149.0(5) . . . . ?
C98 C97 N6 Zn3 -138.9(4) . . . . ?
C102 C97 N6 Zn3 37.3(6) . . . . ?
C110 C109 N7 C96 -173.9(5) . . . . ?
C110 C109 N7 Zn4 1.5(7) . . . . ?
C91 C96 N7 C109 -148.1(5) . . . . ?
C95 C96 N7 C109 34.8(7) . . . . ?
C91 C96 N7 Zn4 36.5(6) . . . . ?
C95 C96 N7 Zn4 -140.6(4) . . . . ?
C125 C124 N8 C104 -174.3(5) . . . . ?
C125 C124 N8 Zn4 3.2(7) . . . . ?
C105 C104 N8 C124 35.1(7) . . . . ?
C103 C104 N8 C124 -146.6(5) . . . . ?
C105 C104 N8 Zn4 -142.4(4) . . . . ?
C103 C104 N8 Zn4 35.9(6) . . . . ?
C87 C86 O7 C91 35.1(7) . . . . ?
C85 C86 O7 C91 -147.5(4) . . . . ?
C96 C91 O7 C86 -149.7(4) . . . . ?
C92 C91 O7 C86 35.6(6) . . . . ?
C97 C102 O8 C103 -147.5(4) . . . . ?
C101 C102 O8 C103 37.4(6) . . . . ?
C108 C103 O8 C102 35.1(6) . . . . ?
C104 C103 O8 C102 -149.1(4) . . . . ?
C110 C115 O9 Zn4 -6.3(7) . . . . ?
C114 C115 O9 Zn4 172.7(3) . . . . ?
C125 C130 O10 Zn4 -2.4(7) . . . . ?
C129 C130 O10 Zn4 175.7(4) . . . . ?
C140 C145 O11 Zn3 1.6(7) . . . . ?
C144 C145 O11 Zn3 -179.6(3) . . . . ?
C155 C156 O12 Zn3 -10.5(7) . . . . ?
C157 C156 O12 Zn3 168.4(4) . . . . ?
C174 C169 C170 C171 -1(5) . . . . ?
C175 C169 C170 C171 -178(3) . . . . ?
C169 C170 C171 C172 3(4) . . . . ?
C170 C171 C172 C173 -5(4) . . . . ?
C171 C172 C173 C174 4(4) . . . . ?
C170 C169 C174 C173 0(5) . . . . ?
C175 C169 C174 C173 175(3) . . . . ?
C172 C173 C174 C169 -1(4) . . . . ?
C6B C1B C2B C3B 1(9) . . . . ?
C7B C1B C2B C3B 175(4) . . . . ?
C5B C1B C2B C3B 1(5) . . . . ?
C1B C2B C3B C4B -4(6) . . . . ?
C2B C3B C4B C5B 5(5) . . . . ?
C3B C4B C5B C6B -6(7) . . . . ?
C3B C4B C5B C1B -4(4) . . . . ?
C2B C1B C6B C5B 0(7) . . . . ?
C7B C1B C6B C5B -174(3) . . . . ?
C4B C5B C6B C1B 3(7) . . . . ?
